data_7155310
loop_
_publ_author_name
'Alajarin, Mateo'
'Egea, Adrian'
'Orenes, Raul-Angel'
'Vidal, Angel'

_publ_section_title
;
 Lewis acid catalyzed [3 + 2] annulation of ketenimines with
 donor-acceptor cyclopropanes: an approach to 2-alkylidenepyrrolidine
 derivatives.
;
_journal_issue 43
_journal_name_full 'Organic &amp; biomolecular chemistry'
_journal_page_first 10275
_journal_page_last 10284
_journal_paper_doi 10.1039/c6ob02005d
_journal_volume 14
_journal_year 2016
_chemical_absolute_configuration unk
_chemical_formula_sum 'C37 H35 N O6'
_chemical_formula_weight 589.66
_chemical_name_systematic
; 
 ? 
;
_space_group_IT_number 4
_symmetry_cell_setting monoclinic
_symmetry_space_group_name_Hall 'P 2yb'
_symmetry_space_group_name_H-M 'P 1 21 1'
_atom_sites_solution_hydrogens geom
_atom_sites_solution_primary direct
_atom_sites_solution_secondary difmap
_audit_creation_method SHELXL-97
_audit_update_record
;
2016-07-22 deposited with the CCDC.
2016-10-11 downloaded from the CCDC.
;
_cell_angle_alpha 90.00
_cell_angle_beta 114.630(1)
_cell_angle_gamma 90.00
_cell_formula_units_Z 8
_cell_length_a 10.8601(16)
_cell_length_b 56.180(8)
_cell_length_c 10.8603(16)
_cell_measurement_reflns_used 9714
_cell_measurement_temperature 100(2)
_cell_measurement_theta_max 63.71
_cell_measurement_theta_min 3.15
_cell_volume 6023.2(15)
_computing_cell_refinement 'SAINT V8.27B (Bruker AXS Inc., 2011)'
_computing_data_collection 'APEX 2013.2 (Bruker AXS Inc.)'
_computing_data_reduction 'SAINT V8.27B (Bruker AXS Inc., 2011)'
_computing_molecular_graphics 'Bruker SHELXTL'
_computing_publication_material 'Bruker SHELXTL'
_computing_structure_refinement 'SHELXL-2008 (Sheldrick, 2008)'
_computing_structure_solution 'SHELXS-2008 (Sheldrick, 2008)'
_diffrn_ambient_temperature 100(2)
_diffrn_detector_area_resol_mean 10.4167
_diffrn_measured_fraction_theta_full 0.990
_diffrn_measured_fraction_theta_max 0.990
_diffrn_measurement_device_type 'Bruker D8 QUEST'
_diffrn_measurement_method 'omega + phi scans'
_diffrn_radiation_monochromator multilayer
_diffrn_radiation_source 'high brilliance microfocus sealed tube'
_diffrn_radiation_type CuK\a
_diffrn_radiation_wavelength 1.54178
_diffrn_reflns_av_R_equivalents 0.0284
_diffrn_reflns_av_sigmaI/netI 0.0149
_diffrn_reflns_limit_h_max 12
_diffrn_reflns_limit_h_min -13
_diffrn_reflns_limit_k_max 67
_diffrn_reflns_limit_k_min -67
_diffrn_reflns_limit_l_max 12
_diffrn_reflns_limit_l_min -13
_diffrn_reflns_number 65406
_diffrn_reflns_theta_full 68.96
_diffrn_reflns_theta_max 68.96
_diffrn_reflns_theta_min 3.15
_exptl_absorpt_coefficient_mu 0.710
_exptl_absorpt_correction_T_max 0.9654
_exptl_absorpt_correction_T_min 0.8260
_exptl_absorpt_correction_type multi-scan
_exptl_absorpt_process_details SADABS
_exptl_crystal_colour colourless
_exptl_crystal_density_diffrn 1.301
_exptl_crystal_density_method 'not measured'
_exptl_crystal_description prism
_exptl_crystal_F_000 2496
_exptl_crystal_size_max 0.32
_exptl_crystal_size_mid 0.14
_exptl_crystal_size_min 0.12
_refine_diff_density_max 0.277
_refine_diff_density_min -0.208
_refine_diff_density_rms 0.048
_refine_ls_abs_structure_details 'Flack H D (1983), Acta Cryst. A39, 876-881'
_refine_ls_abs_structure_Flack 0.12(8)
_refine_ls_extinction_method none
_refine_ls_goodness_of_fit_ref 1.074
_refine_ls_hydrogen_treatment mixed
_refine_ls_matrix_type full
_refine_ls_number_parameters 1601
_refine_ls_number_reflns 11178
_refine_ls_number_restraints 1
_refine_ls_restrained_S_all 1.074
_refine_ls_R_factor_all 0.0312
_refine_ls_R_factor_gt 0.0309
_refine_ls_shift/su_max 0.041
_refine_ls_shift/su_mean 0.002
_refine_ls_structure_factor_coef Fsqd
_refine_ls_weighting_details 'calc w=1/[\s^2^(Fo^2^)+(0.0545P)^2^+0.9868P] where P=(Fo^2^+2Fc^2^)/3'
_refine_ls_weighting_scheme calc
_refine_ls_wR_factor_gt 0.0783
_refine_ls_wR_factor_ref 0.0786
_reflns_number_gt 11074
_reflns_number_total 11178
_reflns_threshold_expression >2sigma(I)
_cod_data_source_file c6ob02005d2.cif
_cod_data_source_block aeh49c_0msp
_cod_depositor_comments
;
The following automatic conversions were performed:

'_symmetry_cell_setting' value 'Monoclinic' changed to 'monoclinic'
according to
/usr/data/users/saulius/crontab/automatic-downloads/rss-feeds/RSC/lib/dictionaries/cif_core.dic
dictionary named 'cif_core.dic' version 2.4.2 from 2011-04-26.

Automatic conversion script
Id: cif_fix_values 4268 2015-11-12 08:31:59Z antanas 

 Adding full bibliography for 7155309--7155310.cif.
;
_cod_original_sg_symbol_H-M 'P 21'
_cod_database_code 7155310

loop_
_symmetry_equiv_pos_as_xyz
'x, y, z'
'-x, y+1/2, -z'

loop_
_atom_site_label
_atom_site_type_symbol
_atom_site_fract_x
_atom_site_fract_y
_atom_site_fract_z
_atom_site_U_iso_or_equiv
_atom_site_adp_type
_atom_site_occupancy
_atom_site_symmetry_multiplicity
_atom_site_calc_flag
_atom_site_refinement_flags
N1 N 0.66614(16) 0.52837(3) 0.62434(16) 0.0159(3) Uani 1 1 d .
O1 O 0.43627(14) 0.48218(2) 0.48194(14) 0.0204(3) Uani 1 1 d .
O2 O 0.28422(14) 0.49293(3) 0.56166(14) 0.0199(3) Uani 1 1 d .
O3 O 0.57112(15) 0.50864(3) 0.92563(14) 0.0227(3) Uani 1 1 d .
O4 O 0.45892(15) 0.47621(3) 0.81446(15) 0.0215(3) Uani 1 1 d .
O5 O 0.89066(14) 0.55636(2) 0.67270(14) 0.0192(3) Uani 1 1 d .
O6 O 0.94549(14) 0.52473(3) 0.29292(15) 0.0230(3) Uani 1 1 d .
C1 C 0.59088(19) 0.57750(4) 0.4703(2) 0.0193(4) Uani 1 1 d .
H1 H 0.6524 0.5684 0.4480 0.023 Uiso 1 1 calc R
C2 C 0.5724(2) 0.60134(4) 0.4358(2) 0.0203(4) Uani 1 1 d .
H2 H 0.6227 0.6086 0.3922 0.024 Uiso 1 1 calc R
C3 C 0.4800(2) 0.61481(4) 0.4648(2) 0.0213(4) Uani 1 1 d .
H3 H 0.4674 0.6312 0.4416 0.026 Uiso 1 1 calc R
C4 C 0.40690(19) 0.60412(4) 0.5278(2) 0.0196(4) Uani 1 1 d .
H4 H 0.3430 0.6133 0.5464 0.024 Uiso 1 1 calc R
C5 C 0.42526(19) 0.58015(4) 0.56454(19) 0.0183(4) Uani 1 1 d .
C6 C 0.52054(19) 0.56663(3) 0.53741(18) 0.0162(4) Uani 1 1 d .
C7 C 0.3409(2) 0.56973(4) 0.6333(2) 0.0213(4) Uani 1 1 d .
H7B H 0.2482 0.5764 0.5900 0.026 Uiso 1 1 calc R
H7A H 0.3806 0.5747 0.7295 0.026 Uiso 1 1 calc R
C8 C 0.3315(2) 0.54252(4) 0.6269(2) 0.0199(4) Uani 1 1 d .
H8B H 0.2939 0.5365 0.6898 0.024 Uiso 1 1 calc R
H8A H 0.2721 0.5372 0.5340 0.024 Uiso 1 1 calc R
C9 C 0.47535(19) 0.53323(3) 0.66786(19) 0.0160(4) Uani 1 1 d .
H9 H 0.5339 0.5412 0.7549 0.019 Uiso 1 1 calc R
C10 C 0.53005(18) 0.53997(3) 0.56553(19) 0.0160(4) Uani 1 1 d .
H10 H 0.4739 0.5317 0.4786 0.019 Uiso 1 1 calc R
C11 C 0.51018(19) 0.50610(3) 0.68654(19) 0.0159(4) Uani 1 1 d .
C12 C 0.65318(19) 0.50667(3) 0.68705(19) 0.0152(4) Uani 1 1 d .
C13 C 0.75442(19) 0.49091(3) 0.74511(19) 0.0166(4) Uani 1 1 d .
C14 C 0.40877(19) 0.49201(3) 0.56568(19) 0.0163(4) Uani 1 1 d .
C15 C 0.1779(2) 0.48144(4) 0.4485(2) 0.0211(4) Uani 1 1 d .
H15B H 0.1811 0.4868 0.3640 0.032 Uiso 1 1 calc R
H15C H 0.0899 0.4856 0.4476 0.032 Uiso 1 1 calc R
H15A H 0.1904 0.4641 0.4571 0.032 Uiso 1 1 calc R
C16 C 0.51752(18) 0.49743(3) 0.8228(2) 0.0171(4) Uani 1 1 d .
C17 C 0.4777(2) 0.46563(4) 0.9419(2) 0.0282(5) Uani 1 1 d .
H17A H 0.5747 0.4637 0.9985 0.042 Uiso 1 1 calc R
H17B H 0.4331 0.4501 0.9256 0.042 Uiso 1 1 calc R
H17C H 0.4380 0.4760 0.9884 0.042 Uiso 1 1 calc R
C18 C 0.7438(2) 0.46741(4) 0.8049(2) 0.0181(4) Uani 1 1 d .
C19 C 0.6548(2) 0.44931(4) 0.7317(2) 0.0207(4) Uani 1 1 d .
H19 H 0.5923 0.4521 0.6408 0.025 Uiso 1 1 calc R
C20 C 0.6568(2) 0.42726(4) 0.7905(2) 0.0244(4) Uani 1 1 d .
H20 H 0.5949 0.4152 0.7398 0.029 Uiso 1 1 calc R
C21 C 0.7482(2) 0.42270(4) 0.9224(2) 0.0267(5) Uani 1 1 d .
H21 H 0.7495 0.4076 0.9622 0.032 Uiso 1 1 calc R
C22 C 0.8378(2) 0.44038(4) 0.9957(2) 0.0287(5) Uani 1 1 d .
H22 H 0.9007 0.4374 1.0863 0.034 Uiso 1 1 calc R
C23 C 0.8361(2) 0.46246(4) 0.9375(2) 0.0226(4) Uani 1 1 d .
H23 H 0.8986 0.4744 0.9885 0.027 Uiso 1 1 calc R
C24 C 0.89705(19) 0.49638(3) 0.76515(19) 0.0167(4) Uani 1 1 d .
C25 C 0.9656(2) 0.48244(4) 0.7075(2) 0.0201(4) Uani 1 1 d .
H25 H 0.9190 0.4699 0.6471 0.024 Uiso 1 1 calc R
C26 C 1.1010(2) 0.48660(4) 0.7374(2) 0.0224(4) Uani 1 1 d .
H26 H 1.1459 0.4771 0.6964 0.027 Uiso 1 1 calc R
C27 C 1.1714(2) 0.50460(4) 0.8267(2) 0.0230(4) Uani 1 1 d .
H27 H 1.2644 0.5073 0.8479 0.028 Uiso 1 1 calc R
C28 C 1.1045(2) 0.51856(4) 0.8844(2) 0.0211(4) Uani 1 1 d .
H28 H 1.1516 0.5310 0.9450 0.025 Uiso 1 1 calc R
C29 C 0.9682(2) 0.51445(3) 0.85406(19) 0.0184(4) Uani 1 1 d .
H29 H 0.9234 0.5241 0.8946 0.022 Uiso 1 1 calc R
C30 C 0.73818(19) 0.52698(3) 0.53958(19) 0.0160(4) Uani 1 1 d .
C31 C 0.69402(19) 0.51187(3) 0.4299(2) 0.0177(4) Uani 1 1 d .
H31 H 0.6163 0.5023 0.4121 0.021 Uiso 1 1 calc R
C32 C 0.7597(2) 0.51018(4) 0.3441(2) 0.0194(4) Uani 1 1 d .
H32 H 0.7282 0.4995 0.2694 0.023 Uiso 1 1 calc R
C33 C 0.8728(2) 0.52449(4) 0.3703(2) 0.0188(4) Uani 1 1 d .
C34 C 0.91955(19) 0.54007(4) 0.4806(2) 0.0179(4) Uani 1 1 d .
H34 H 0.9966 0.5498 0.4975 0.021 Uiso 1 1 calc R
C35 C 0.85351(19) 0.54138(3) 0.56537(19) 0.0169(4) Uani 1 1 d .
C36 C 0.9022(2) 0.50877(4) 0.1813(2) 0.0256(4) Uani 1 1 d .
H36B H 0.9062 0.4924 0.2141 0.038 Uiso 1 1 calc R
H36C H 0.9617 0.5103 0.1343 0.038 Uiso 1 1 calc R
H36A H 0.8090 0.5126 0.1187 0.038 Uiso 1 1 calc R
C37 C 1.0165(2) 0.56885(4) 0.7113(2) 0.0231(4) Uani 1 1 d .
H37A H 1.0882 0.5575 0.7195 0.035 Uiso 1 1 calc R
H37C H 1.0395 0.5768 0.7985 0.035 Uiso 1 1 calc R
H37B H 1.0077 0.5808 0.6422 0.035 Uiso 1 1 calc R
N2 N 0.44755(17) 0.37897(3) 0.55114(16) 0.0173(3) Uani 1 1 d .
O11 O 0.39493(16) 0.35513(3) 0.24897(16) 0.0294(3) Uani 1 1 d .
O12 O 0.60855(16) 0.36062(3) 0.27242(16) 0.0286(3) Uani 1 1 d .
O13 O 0.54777(17) 0.41069(3) 0.20120(16) 0.0284(3) Uani 1 1 d .
O14 O 0.59160(16) 0.42872(3) 0.39828(15) 0.0246(3) Uani 1 1 d .
O15 O 0.43990(14) 0.38615(3) 0.79104(14) 0.0211(3) Uani 1 1 d .
O16 O 0.06740(16) 0.33344(3) 0.69289(16) 0.0268(3) Uani 1 1 d .
C101 C 0.6213(2) 0.34315(4) 0.7939(2) 0.0231(4) Uani 1 1 d .
H101 H 0.5288 0.3385 0.7555 0.028 Uiso 1 1 calc R
C102 C 0.7071(2) 0.33460(4) 0.9197(2) 0.0273(5) Uani 1 1 d .
H102 H 0.6732 0.3244 0.9684 0.033 Uiso 1 1 calc R
C103 C 0.8435(2) 0.34092(4) 0.9752(2) 0.0319(5) Uani 1 1 d .
H103 H 0.9027 0.3353 1.0625 0.038 Uiso 1 1 calc R
C104 C 0.8925(2) 0.35539(4) 0.9029(2) 0.0306(5) Uani 1 1 d .
H104 H 0.9859 0.3595 0.9408 0.037 Uiso 1 1 calc R
C105 C 0.8075(2) 0.36414(4) 0.7752(2) 0.0239(4) Uani 1 1 d .
C106 C 0.6686(2) 0.35856(4) 0.7221(2) 0.0203(4) Uani 1 1 d .
C107 C 0.8696(2) 0.37838(4) 0.6961(2) 0.0255(4) Uani 1 1 d .
H105 H 0.9626 0.3726 0.7189 0.031 Uiso 1 1 calc R
H106 H 0.8757 0.3953 0.7229 0.031 Uiso 1 1 calc R
C108 C 0.7858(2) 0.37626(4) 0.5438(2) 0.0235(4) Uani 1 1 d .
H107 H 0.8222 0.3868 0.4938 0.028 Uiso 1 1 calc R
H108 H 0.7859 0.3597 0.5132 0.028 Uiso 1 1 calc R
C109 C 0.6435(2) 0.38389(4) 0.5215(2) 0.0193(4) Uani 1 1 d .
H109 H 0.6548 0.3988 0.5751 0.023 Uiso 1 1 calc R
C110 C 0.5768(2) 0.36625(3) 0.5792(2) 0.0185(4) Uani 1 1 d .
H110 H 0.5544 0.3517 0.5205 0.022 Uiso 1 1 calc R
C111 C 0.5242(2) 0.38868(4) 0.3814(2) 0.0185(4) Uani 1 1 d .
C112 C 0.4093(2) 0.39181(3) 0.42815(19) 0.0169(4) Uani 1 1 d .
C113 C 0.2983(2) 0.40566(3) 0.3687(2) 0.0188(4) Uani 1 1 d .
C114 C 0.4982(2) 0.36651(4) 0.2911(2) 0.0215(4) Uani 1 1 d .
C115 C 0.5998(3) 0.33842(4) 0.2027(3) 0.0350(5) Uani 1 1 d .
H113 H 0.5791 0.3255 0.2519 0.052 Uiso 1 1 calc R
H112 H 0.6864 0.3352 0.1981 0.052 Uiso 1 1 calc R
H111 H 0.5279 0.3395 0.1108 0.052 Uiso 1 1 calc R
C116 C 0.5533(2) 0.41035(4) 0.3130(2) 0.0195(4) Uani 1 1 d .
C117 C 0.6222(3) 0.45045(4) 0.3458(3) 0.0306(5) Uani 1 1 d .
H115 H 0.6919 0.4473 0.3128 0.046 Uiso 1 1 calc R
H116 H 0.6553 0.4624 0.4180 0.046 Uiso 1 1 calc R
H114 H 0.5400 0.4564 0.2711 0.046 Uiso 1 1 calc R
C118 C 0.25896(19) 0.41613(4) 0.2313(2) 0.0182(4) Uani 1 1 d .
C119 C 0.2615(2) 0.44080(4) 0.2155(2) 0.0215(4) Uani 1 1 d .
H117 H 0.2975 0.4507 0.2934 0.026 Uiso 1 1 calc R
C120 C 0.2125(2) 0.45096(4) 0.0883(2) 0.0246(4) Uani 1 1 d .
H118 H 0.2155 0.4677 0.0790 0.029 Uiso 1 1 calc R
C121 C 0.1590(2) 0.43665(4) -0.0257(2) 0.0264(5) Uani 1 1 d .
H119 H 0.1241 0.4436 -0.1134 0.032 Uiso 1 1 calc R
C122 C 0.1563(2) 0.41223(4) -0.0117(2) 0.0261(5) Uani 1 1 d .
H120 H 0.1204 0.4024 -0.0901 0.031 Uiso 1 1 calc R
C123 C 0.2058(2) 0.40191(4) 0.1158(2) 0.0228(4) Uani 1 1 d .
H121 H 0.2033 0.3851 0.1245 0.027 Uiso 1 1 calc R
C124 C 0.2032(2) 0.41165(4) 0.4311(2) 0.0215(4) Uani 1 1 d .
C125 C 0.0628(2) 0.41100(4) 0.3537(2) 0.0275(5) Uani 1 1 d .
H122 H 0.0285 0.4060 0.2619 0.033 Uiso 1 1 calc R
C126 C -0.0274(3) 0.41757(4) 0.4084(3) 0.0349(5) Uani 1 1 d .
H123 H -0.1223 0.4170 0.3542 0.042 Uiso 1 1 calc R
C127 C 0.0214(3) 0.42483(4) 0.5417(3) 0.0375(6) Uani 1 1 d .
H124 H -0.0396 0.4291 0.5802 0.045 Uiso 1 1 calc R
C128 C 0.1603(3) 0.42582(4) 0.6190(2) 0.0323(5) Uani 1 1 d .
H125 H 0.1940 0.4308 0.7108 0.039 Uiso 1 1 calc R
C129 C 0.2509(2) 0.41957(4) 0.5640(2) 0.0251(4) Uani 1 1 d .
H126 H 0.3457 0.4207 0.6176 0.030 Uiso 1 1 calc R
C130 C 0.3456(2) 0.36726(3) 0.5805(2) 0.0180(4) Uani 1 1 d .
C131 C 0.2506(2) 0.35205(4) 0.4901(2) 0.0203(4) Uani 1 1 d .
H127 H 0.2509 0.3496 0.4037 0.024 Uiso 1 1 calc R
C132 C 0.1543(2) 0.34022(4) 0.5215(2) 0.0222(4) Uani 1 1 d .
H128 H 0.0902 0.3298 0.4578 0.027 Uiso 1 1 calc R
C133 C 0.1545(2) 0.34401(4) 0.6475(2) 0.0206(4) Uani 1 1 d .
C134 C 0.2489(2) 0.35938(4) 0.7404(2) 0.0204(4) Uani 1 1 d .
H129 H 0.2481 0.3618 0.8266 0.025 Uiso 1 1 calc R
C135 C 0.3439(2) 0.37107(3) 0.7077(2) 0.0187(4) Uani 1 1 d .
C136 C -0.0279(2) 0.31664(4) 0.6065(2) 0.0306(5) Uani 1 1 d .
H130 H -0.0807 0.3240 0.5182 0.046 Uiso 1 1 calc R
H132 H -0.0890 0.3117 0.6474 0.046 Uiso 1 1 calc R
H131 H 0.0204 0.3027 0.5945 0.046 Uiso 1 1 calc R
C137 C 0.4472(3) 0.38986(5) 0.9230(2) 0.0301(5) Uani 1 1 d .
H135 H 0.3626 0.3971 0.9165 0.045 Uiso 1 1 calc R
H133 H 0.5231 0.4005 0.9733 0.045 Uiso 1 1 calc R
H134 H 0.4609 0.3746 0.9703 0.045 Uiso 1 1 calc R
N3 N 0.61913(17) 0.25549(3) 0.88365(16) 0.0182(3) Uani 1 1 d .
O21 O 0.70688(16) 0.22333(3) 0.52610(15) 0.0267(3) Uani 1 1 d .
O22 O 0.75053(16) 0.20669(3) 0.72668(15) 0.0231(3) Uani 1 1 d .
O23 O 0.72763(17) 0.27411(3) 0.55386(16) 0.0295(3) Uani 1 1 d .
O24 O 0.53897(15) 0.27977(3) 0.58759(15) 0.0244(3) Uani 1 1 d .
O25 O 0.62081(15) 0.24313(3) 1.12398(14) 0.0233(3) Uani 1 1 d .
O26 O 0.29612(15) 0.30150(3) 1.09768(15) 0.0250(3) Uani 1 1 d .
C201 C 0.8142(2) 0.28357(4) 1.1485(2) 0.0245(4) Uani 1 1 d .
H201 H 0.7220 0.2874 1.1254 0.029 Uiso 1 1 calc R
C202 C 0.9101(3) 0.28790(4) 1.2785(2) 0.0309(5) Uani 1 1 d .
H202 H 0.8829 0.2940 1.3451 0.037 Uiso 1 1 calc R
C203 C 1.0468(3) 0.28337(4) 1.3121(2) 0.0333(5) Uani 1 1 d .
H203 H 1.1129 0.2861 1.4017 0.040 Uiso 1 1 calc R
C204 C 1.0849(2) 0.27494(4) 1.2140(2) 0.0297(5) Uani 1 1 d .
H204 H 1.1783 0.2726 1.2359 0.036 Uiso 1 1 calc R
C205 C 0.9894(2) 0.26983(4) 1.0829(2) 0.0247(4) Uani 1 1 d .
C206 C 0.8506(2) 0.27367(3) 1.0507(2) 0.0204(4) Uani 1 1 d .
C207 C 1.0406(2) 0.26035(4) 0.9826(2) 0.0285(5) Uani 1 1 d .
H206 H 1.0642 0.2433 1.0021 0.034 Uiso 1 1 calc R
H205 H 1.1241 0.2690 0.9943 0.034 Uiso 1 1 calc R
C208 C 0.9370(2) 0.26289(4) 0.8363(2) 0.0252(4) Uani 1 1 d .
H207 H 0.9251 0.2798 0.8085 0.030 Uiso 1 1 calc R
H208 H 0.9658 0.2539 0.7745 0.030 Uiso 1 1 calc R
C209 C 0.8064(2) 0.25275(3) 0.8342(2) 0.0189(4) Uani 1 1 d .
H209 H 0.8317 0.2376 0.8874 0.023 Uiso 1 1 calc R
C210 C 0.7460(2) 0.26876(3) 0.9067(2) 0.0186(4) Uani 1 1 d .
H210 H 0.7207 0.2842 0.8568 0.022 Uiso 1 1 calc R
C211 C 0.6806(2) 0.24692(3) 0.7014(2) 0.0184(4) Uani 1 1 d .
C212 C 0.5726(2) 0.24353(3) 0.75740(19) 0.0176(4) Uani 1 1 d .
C213 C 0.4592(2) 0.23038(3) 0.6970(2) 0.0193(4) Uani 1 1 d .
C214 C 0.71120(19) 0.22462(4) 0.6373(2) 0.0186(4) Uani 1 1 d .
C215 C 0.7863(2) 0.18488(4) 0.6789(2) 0.0264(4) Uani 1 1 d .
H212 H 0.7064 0.1785 0.6033 0.040 Uiso 1 1 calc R
H211 H 0.8189 0.1732 0.7527 0.040 Uiso 1 1 calc R
H213 H 0.8578 0.1881 0.6484 0.040 Uiso 1 1 calc R
C216 C 0.6532(2) 0.26808(4) 0.6045(2) 0.0202(4) Uani 1 1 d .
C217 C 0.5091(3) 0.30037(4) 0.5005(2) 0.0336(5) Uani 1 1 d .
H214 H 0.5872 0.3111 0.5332 0.050 Uiso 1 1 calc R
H215 H 0.4300 0.3086 0.5012 0.050 Uiso 1 1 calc R
H216 H 0.4899 0.2953 0.4079 0.050 Uiso 1 1 calc R
C218 C 0.4214(2) 0.21949(4) 0.5603(2) 0.0193(4) Uani 1 1 d .
C219 C 0.3657(2) 0.23287(4) 0.4419(2) 0.0219(4) Uani 1 1 d .
H217 H 0.3561 0.2496 0.4471 0.026 Uiso 1 1 calc R
C220 C 0.3242(2) 0.22202(4) 0.3168(2) 0.0245(4) Uani 1 1 d .
H218 H 0.2870 0.2313 0.2366 0.029 Uiso 1 1 calc R
C221 C 0.3365(2) 0.19762(4) 0.3078(2) 0.0248(4) Uani 1 1 d .
H219 H 0.3076 0.1902 0.2216 0.030 Uiso 1 1 calc R
C222 C 0.3910(2) 0.18399(4) 0.4242(2) 0.0233(4) Uani 1 1 d .
H220 H 0.4000 0.1673 0.4183 0.028 Uiso 1 1 calc R
C223 C 0.4324(2) 0.19485(4) 0.5497(2) 0.0204(4) Uani 1 1 d .
H221 H 0.4686 0.1854 0.6296 0.025 Uiso 1 1 calc R
C224 C 0.3619(2) 0.22423(4) 0.7569(2) 0.0250(4) Uani 1 1 d .
C225 C 0.2219(3) 0.22547(4) 0.6782(3) 0.0337(5) Uani 1 1 d .
H222 H 0.1896 0.2312 0.5879 0.040 Uiso 1 1 calc R
C226 C 0.1292(3) 0.21853(5) 0.7284(4) 0.0494(8) Uani 1 1 d .
H223 H 0.0348 0.2195 0.6729 0.059 Uiso 1 1 calc R
C227 C 0.1751(4) 0.21020(5) 0.8593(4) 0.0564(10) Uani 1 1 d .
H224 H 0.1125 0.2055 0.8949 0.068 Uiso 1 1 calc R
C228 C 0.3126(4) 0.20879(5) 0.9383(3) 0.0509(9) Uani 1 1 d .
H225 H 0.3439 0.2032 1.0288 0.061 Uiso 1 1 calc R
C229 C 0.4070(3) 0.21546(4) 0.8877(3) 0.0341(6) Uani 1 1 d .
H226 H 0.5013 0.2140 0.9427 0.041 Uiso 1 1 calc R
C230 C 0.5254(2) 0.26650(4) 0.9281(2) 0.0188(4) Uani 1 1 d .
C231 C 0.5316(2) 0.26045(4) 1.0561(2) 0.0192(4) Uani 1 1 d .
C232 C 0.4519(2) 0.27252(4) 1.1077(2) 0.0207(4) Uani 1 1 d .
H229 H 0.4567 0.2684 1.1945 0.025 Uiso 1 1 calc R
C233 C 0.3649(2) 0.29061(4) 1.0327(2) 0.0210(4) Uani 1 1 d .
C234 C 0.3534(2) 0.29636(4) 0.9044(2) 0.0224(4) Uani 1 1 d .
H228 H 0.2917 0.3082 0.8517 0.027 Uiso 1 1 calc R
C235 C 0.4358(2) 0.28409(4) 0.8547(2) 0.0204(4) Uani 1 1 d .
H227 H 0.4298 0.2880 0.7673 0.024 Uiso 1 1 calc R
C236 C 0.6403(2) 0.23842(4) 1.2597(2) 0.0257(4) Uani 1 1 d .
H235 H 0.6701 0.2530 1.3136 0.039 Uiso 1 1 calc R
H234 H 0.7093 0.2260 1.2984 0.039 Uiso 1 1 calc R
H233 H 0.5548 0.2330 1.2604 0.039 Uiso 1 1 calc R
C237 C 0.1990(2) 0.31939(4) 1.0261(2) 0.0301(5) Uani 1 1 d .
H232 H 0.2443 0.3324 1.0015 0.045 Uiso 1 1 calc R
H231 H 0.1570 0.3255 1.0839 0.045 Uiso 1 1 calc R
H230 H 0.1291 0.3125 0.9437 0.045 Uiso 1 1 calc R
N4 N 0.84638(16) 0.10536(3) 0.95145(16) 0.0160(3) Uani 1 1 d .
O31 O 0.61399(14) 0.15103(3) 0.80764(14) 0.0212(3) Uani 1 1 d .
O32 O 0.46428(14) 0.14057(3) 0.89157(15) 0.0212(3) Uani 1 1 d .
O33 O 0.75193(15) 0.12469(3) 1.25280(15) 0.0241(3) Uani 1 1 d .
O34 O 0.64037(15) 0.15727(3) 1.14259(15) 0.0219(3) Uani 1 1 d .
O35 O 1.07026(13) 0.07731(2) 0.99757(14) 0.0196(3) Uani 1 1 d .
O36 O 1.12584(15) 0.10947(3) 0.61970(15) 0.0237(3) Uani 1 1 d .
C301 C 0.77157(19) 0.05621(4) 0.79704(19) 0.0186(4) Uani 1 1 d .
H301 H 0.8326 0.0654 0.7742 0.022 Uiso 1 1 calc R
C302 C 0.7535(2) 0.03227(4) 0.7627(2) 0.0202(4) Uani 1 1 d .
H302 H 0.8037 0.0251 0.7189 0.024 Uiso 1 1 calc R
C303 C 0.6619(2) 0.01879(4) 0.7923(2) 0.0207(4) Uani 1 1 d .
H303 H 0.6499 0.0024 0.7695 0.025 Uiso 1 1 calc R
C304 C 0.5884(2) 0.02946(4) 0.8551(2) 0.0196(4) Uani 1 1 d .
H304 H 0.5243 0.0203 0.8733 0.023 Uiso 1 1 calc R
C305 C 0.60676(19) 0.05353(4) 0.89245(19) 0.0174(4) Uani 1 1 d .
C306 C 0.70151(19) 0.06708(3) 0.86469(19) 0.0170(4) Uani 1 1 d .
C307 C 0.5220(2) 0.06387(4) 0.9606(2) 0.0217(4) Uani 1 1 d .
H306 H 0.5616 0.0589 1.0568 0.026 Uiso 1 1 calc R
H305 H 0.4295 0.0571 0.9171 0.026 Uiso 1 1 calc R
C308 C 0.51176(19) 0.09103(4) 0.9540(2) 0.0195(4) Uani 1 1 d .
H308 H 0.4739 0.0970 1.0167 0.023 Uiso 1 1 calc R
H307 H 0.4523 0.0963 0.8610 0.023 Uiso 1 1 calc R
C309 C 0.65604(19) 0.10042(3) 0.99527(19) 0.0159(4) Uani 1 1 d .
H309 H 0.7147 0.0924 1.0823 0.019 Uiso 1 1 calc R
C310 C 0.71080(18) 0.09362(3) 0.89242(19) 0.0164(4) Uani 1 1 d .
H310 H 0.6545 0.1019 0.8055 0.020 Uiso 1 1 calc R
C311 C 0.69059(18) 0.12743(3) 1.01399(19) 0.0158(4) Uani 1 1 d .
C312 C 0.83332(19) 0.12693(3) 1.01413(19) 0.0159(4) Uani 1 1 d .
C313 C 0.9349(2) 0.14275(3) 1.07236(19) 0.0167(4) Uani 1 1 d .
C314 C 0.69818(19) 0.13605(3) 1.1506(2) 0.0170(4) Uani 1 1 d .
C315 C 0.6586(2) 0.16786(4) 1.2703(2) 0.0293(5) Uani 1 1 d .
H315 H 0.6247 0.1569 1.3195 0.044 Uiso 1 1 calc R
H316 H 0.6083 0.1829 1.2535 0.044 Uiso 1 1 calc R
H314 H 0.7551 0.1709 1.3245 0.044 Uiso 1 1 calc R
C316 C 0.5882(2) 0.14152(3) 0.8936(2) 0.0169(4) Uani 1 1 d .
C317 C 0.3575(2) 0.15235(4) 0.7796(2) 0.0220(4) Uani 1 1 d .
H313 H 0.3695 0.1696 0.7903 0.033 Uiso 1 1 calc R
H312 H 0.2695 0.1479 0.7781 0.033 Uiso 1 1 calc R
H311 H 0.3609 0.1475 0.6945 0.033 Uiso 1 1 calc R
C318 C 0.92279(19) 0.16646(3) 1.1287(2) 0.0172(4) Uani 1 1 d .
C319 C 0.8341(2) 0.18422(4) 1.0518(2) 0.0205(4) Uani 1 1 d .
H317 H 0.7712 0.1808 0.9618 0.025 Uiso 1 1 calc R
C320 C 0.8363(2) 0.20678(4) 1.1047(2) 0.0249(4) Uani 1 1 d .
H318 H 0.7747 0.2186 1.0510 0.030 Uiso 1 1 calc R
C321 C 0.9282(2) 0.21218(4) 1.2356(3) 0.0280(5) Uani 1 1 d .
H319 H 0.9303 0.2277 1.2716 0.034 Uiso 1 1 calc R
C322 C 1.0173(2) 0.19467(4) 1.3139(2) 0.0264(5) Uani 1 1 d .
H320 H 1.0799 0.1982 1.4039 0.032 Uiso 1 1 calc R
C323 C 1.0146(2) 0.17220(4) 1.2606(2) 0.0214(4) Uani 1 1 d .
H321 H 1.0764 0.1604 1.3147 0.026 Uiso 1 1 calc R
C324 C 1.07755(19) 0.13722(3) 1.09318(19) 0.0167(4) Uani 1 1 d .
C325 C 1.1466(2) 0.15141(4) 1.0367(2) 0.0197(4) Uani 1 1 d .
H326 H 1.1001 0.1640 0.9767 0.024 Uiso 1 1 calc R
C326 C 1.2831(2) 0.14730(4) 1.0678(2) 0.0230(4) Uani 1 1 d .
H325 H 1.3288 0.1569 1.0282 0.028 Uiso 1 1 calc R
C327 C 1.3523(2) 0.12912(4) 1.1563(2) 0.0224(4) Uani 1 1 d .
H324 H 1.4454 0.1264 1.1780 0.027 Uiso 1 1 calc R
C328 C 1.2845(2) 0.11499(4) 1.2130(2) 0.0217(4) Uani 1 1 d .
H323 H 1.3313 0.1025 1.2735 0.026 Uiso 1 1 calc R
C329 C 1.1482(2) 0.11908(4) 1.18114(19) 0.0186(4) Uani 1 1 d .
H322 H 1.1027 0.1093 1.2203 0.022 Uiso 1 1 calc R
C330 C 0.91811(19) 0.10688(3) 0.86630(19) 0.0161(4) Uani 1 1 d .
C331 C 1.03326(19) 0.09249(3) 0.8910(2) 0.0170(4) Uani 1 1 d .
C332 C 1.09955(19) 0.09393(4) 0.8060(2) 0.0189(4) Uani 1 1 d .
H329 H 1.1762 0.0842 0.8220 0.023 Uiso 1 1 calc R
C333 C 1.0529(2) 0.10978(4) 0.6970(2) 0.0190(4) Uani 1 1 d .
C334 C 0.9412(2) 0.12410(4) 0.6723(2) 0.0201(4) Uani 1 1 d .
H328 H 0.9101 0.1349 0.5985 0.024 Uiso 1 1 calc R
C335 C 0.87532(19) 0.12229(3) 0.7578(2) 0.0172(4) Uani 1 1 d .
H327 H 0.7983 0.1320 0.7407 0.021 Uiso 1 1 calc R
C336 C 1.1964(2) 0.06494(4) 1.0364(2) 0.0227(4) Uani 1 1 d .
H330 H 1.1887 0.0533 0.9664 0.034 Uiso 1 1 calc R
H332 H 1.2186 0.0567 1.1226 0.034 Uiso 1 1 calc R
H331 H 1.2682 0.0764 1.0466 0.034 Uiso 1 1 calc R
C337 C 1.0821(2) 0.12559(4) 0.5080(2) 0.0260(5) Uani 1 1 d .
H334 H 0.9881 0.1220 0.4464 0.039 Uiso 1 1 calc R
H333 H 1.1401 0.1239 0.4595 0.039 Uiso 1 1 calc R
H335 H 1.0880 0.1419 0.5414 0.039 Uiso 1 1 calc R

loop_
_atom_site_aniso_label
_atom_site_aniso_U_11
_atom_site_aniso_U_22
_atom_site_aniso_U_33
_atom_site_aniso_U_23
_atom_site_aniso_U_13
_atom_site_aniso_U_12
N1 0.0136(7) 0.0170(8) 0.0179(8) 0.0017(6) 0.0073(6) 0.0013(6)
O1 0.0206(7) 0.0217(7) 0.0189(7) -0.0018(6) 0.0083(6) -0.0011(6)
O2 0.0152(6) 0.0224(7) 0.0216(7) -0.0043(6) 0.0070(5) -0.0032(5)
O3 0.0239(7) 0.0266(8) 0.0164(7) -0.0008(6) 0.0074(6) -0.0009(6)
O4 0.0248(7) 0.0203(7) 0.0224(7) 0.0030(6) 0.0128(6) -0.0008(6)
O5 0.0176(7) 0.0203(7) 0.0204(7) -0.0045(5) 0.0084(6) -0.0029(5)
O6 0.0224(7) 0.0299(8) 0.0209(7) -0.0013(6) 0.0133(6) -0.0018(6)
C1 0.0164(9) 0.0230(10) 0.0170(9) 0.0006(8) 0.0056(7) 0.0012(7)
C2 0.0194(9) 0.0234(10) 0.0160(9) 0.0033(8) 0.0052(8) -0.0023(8)
C3 0.0226(10) 0.0175(9) 0.0170(9) 0.0020(7) 0.0015(8) 0.0005(8)
C4 0.0164(9) 0.0209(10) 0.0170(9) -0.0015(7) 0.0024(7) 0.0024(7)
C5 0.0152(9) 0.0207(10) 0.0145(9) -0.0016(7) 0.0017(7) -0.0013(7)
C6 0.0145(9) 0.0192(9) 0.0115(8) -0.0013(7) 0.0020(7) -0.0009(7)
C7 0.0210(10) 0.0216(10) 0.0242(10) 0.0014(8) 0.0122(8) 0.0038(8)
C8 0.0182(10) 0.0213(10) 0.0230(10) 0.0017(8) 0.0114(8) 0.0017(8)
C9 0.0158(9) 0.0160(9) 0.0164(9) -0.0015(7) 0.0069(7) -0.0009(7)
C10 0.0137(9) 0.0173(9) 0.0158(9) -0.0019(7) 0.0051(7) -0.0008(7)
C11 0.0154(9) 0.0161(9) 0.0172(9) -0.0001(7) 0.0076(7) 0.0008(7)
C12 0.0157(9) 0.0160(9) 0.0136(8) -0.0034(7) 0.0059(7) -0.0033(7)
C13 0.0158(9) 0.0195(9) 0.0144(9) -0.0015(7) 0.0061(7) -0.0011(7)
C14 0.0167(9) 0.0147(9) 0.0177(9) 0.0023(7) 0.0073(7) 0.0004(7)
C15 0.0170(9) 0.0204(10) 0.0209(10) 0.0000(8) 0.0030(8) -0.0028(8)
C16 0.0127(8) 0.0200(9) 0.0196(10) 0.0016(8) 0.0076(7) 0.0027(7)
C17 0.0309(12) 0.0299(11) 0.0277(11) 0.0102(9) 0.0163(10) 0.0019(9)
C18 0.0191(9) 0.0194(9) 0.0182(9) 0.0015(7) 0.0102(8) 0.0031(7)
C19 0.0208(9) 0.0213(10) 0.0220(10) -0.0011(8) 0.0109(8) 0.0010(8)
C20 0.0273(11) 0.0183(10) 0.0318(11) -0.0032(8) 0.0164(9) -0.0015(8)
C21 0.0319(11) 0.0186(10) 0.0348(12) 0.0088(9) 0.0189(10) 0.0050(8)
C22 0.0272(11) 0.0321(12) 0.0251(11) 0.0098(9) 0.0093(9) 0.0040(9)
C23 0.0209(10) 0.0236(10) 0.0230(10) 0.0005(8) 0.0087(8) 0.0004(8)
C24 0.0162(9) 0.0186(9) 0.0149(9) 0.0045(7) 0.0060(7) 0.0028(7)
C25 0.0222(10) 0.0184(10) 0.0208(10) -0.0006(8) 0.0100(8) 0.0023(8)
C26 0.0241(10) 0.0231(10) 0.0246(10) 0.0055(8) 0.0146(8) 0.0071(8)
C27 0.0159(9) 0.0275(10) 0.0249(10) 0.0088(8) 0.0078(8) 0.0019(8)
C28 0.0180(9) 0.0236(10) 0.0174(9) 0.0036(8) 0.0031(8) -0.0021(8)
C29 0.0209(10) 0.0198(9) 0.0144(9) 0.0020(7) 0.0073(8) 0.0030(7)
C30 0.0149(9) 0.0161(9) 0.0173(9) 0.0032(7) 0.0071(7) 0.0024(7)
C31 0.0154(9) 0.0173(9) 0.0190(9) 0.0009(7) 0.0058(7) 0.0010(7)
C32 0.0205(9) 0.0217(10) 0.0170(9) -0.0007(8) 0.0090(8) 0.0017(8)
C33 0.0183(9) 0.0207(10) 0.0195(9) 0.0044(8) 0.0100(8) 0.0046(7)
C34 0.0151(9) 0.0182(9) 0.0208(10) 0.0030(7) 0.0079(8) 0.0003(7)
C35 0.0152(9) 0.0167(9) 0.0171(9) 0.0024(7) 0.0050(7) 0.0026(7)
C36 0.0232(10) 0.0372(12) 0.0176(10) -0.0026(9) 0.0096(8) 0.0011(9)
C37 0.0199(10) 0.0211(10) 0.0281(11) -0.0033(8) 0.0097(8) -0.0036(8)
N2 0.0188(8) 0.0177(8) 0.0154(8) 0.0019(6) 0.0070(6) 0.0013(6)
O11 0.0324(8) 0.0253(8) 0.0302(8) -0.0098(6) 0.0129(7) -0.0059(7)
O12 0.0339(8) 0.0263(8) 0.0313(8) -0.0097(6) 0.0191(7) -0.0012(6)
O13 0.0410(9) 0.0283(8) 0.0211(8) 0.0012(6) 0.0182(7) -0.0016(7)
O14 0.0350(8) 0.0170(7) 0.0230(7) -0.0004(6) 0.0131(6) -0.0038(6)
O15 0.0248(7) 0.0231(7) 0.0156(7) -0.0029(5) 0.0088(6) -0.0042(6)
O16 0.0299(8) 0.0263(8) 0.0286(8) -0.0030(6) 0.0164(7) -0.0086(6)
C101 0.0277(11) 0.0203(10) 0.0225(10) 0.0015(8) 0.0117(9) 0.0048(8)
C102 0.0365(12) 0.0233(10) 0.0253(11) 0.0052(9) 0.0159(9) 0.0084(9)
C103 0.0344(12) 0.0340(12) 0.0218(11) 0.0072(9) 0.0063(9) 0.0100(10)
C104 0.0251(11) 0.0332(12) 0.0273(11) 0.0018(9) 0.0047(9) 0.0041(9)
C105 0.0254(10) 0.0209(10) 0.0240(10) 0.0006(8) 0.0090(9) 0.0036(8)
C106 0.0248(10) 0.0179(9) 0.0183(10) -0.0007(7) 0.0090(8) 0.0036(8)
C107 0.0186(10) 0.0270(11) 0.0286(11) 0.0016(9) 0.0076(8) 0.0015(8)
C108 0.0234(10) 0.0239(10) 0.0254(11) 0.0026(8) 0.0123(8) 0.0012(8)
C109 0.0224(10) 0.0194(9) 0.0174(9) -0.0011(7) 0.0095(8) 0.0003(8)
C110 0.0217(10) 0.0169(9) 0.0171(9) -0.0008(7) 0.0080(8) 0.0019(7)
C111 0.0219(10) 0.0180(9) 0.0168(9) -0.0016(7) 0.0094(8) -0.0002(7)
C112 0.0207(9) 0.0150(9) 0.0145(9) -0.0036(7) 0.0067(7) -0.0033(7)
C113 0.0220(10) 0.0175(9) 0.0165(9) -0.0003(7) 0.0078(8) -0.0020(7)
C114 0.0283(11) 0.0201(10) 0.0169(9) 0.0003(8) 0.0102(8) 0.0008(8)
C115 0.0483(14) 0.0273(12) 0.0351(13) -0.0098(10) 0.0232(11) 0.0047(10)
C116 0.0199(9) 0.0210(10) 0.0189(10) 0.0006(8) 0.0095(8) 0.0011(7)
C117 0.0378(12) 0.0190(10) 0.0392(13) 0.0033(9) 0.0202(11) -0.0032(9)
C118 0.0175(9) 0.0210(10) 0.0170(9) 0.0015(8) 0.0081(8) 0.0014(7)
C119 0.0224(10) 0.0235(10) 0.0205(10) -0.0006(8) 0.0108(8) 0.0002(8)
C120 0.0267(11) 0.0233(10) 0.0264(11) 0.0074(9) 0.0138(9) 0.0039(8)
C121 0.0263(11) 0.0356(12) 0.0180(10) 0.0067(9) 0.0099(8) 0.0057(9)
C122 0.0241(10) 0.0354(12) 0.0159(10) -0.0031(8) 0.0055(8) 0.0009(9)
C123 0.0232(10) 0.0229(10) 0.0212(10) -0.0005(8) 0.0082(8) -0.0003(8)
C124 0.0289(11) 0.0166(9) 0.0228(10) 0.0070(8) 0.0146(9) 0.0041(8)
C125 0.0284(11) 0.0266(11) 0.0309(12) 0.0065(9) 0.0157(10) 0.0024(9)
C126 0.0322(12) 0.0292(12) 0.0515(15) 0.0106(11) 0.0254(11) 0.0059(10)
C127 0.0543(16) 0.0248(12) 0.0546(16) 0.0095(11) 0.0439(14) 0.0106(11)
C128 0.0566(16) 0.0204(11) 0.0312(12) 0.0051(9) 0.0294(12) 0.0081(10)
C129 0.0365(12) 0.0181(10) 0.0241(10) 0.0054(8) 0.0160(9) 0.0082(9)
C130 0.0210(10) 0.0157(9) 0.0186(9) 0.0037(7) 0.0093(8) 0.0043(7)
C131 0.0259(10) 0.0184(9) 0.0160(9) 0.0018(7) 0.0081(8) 0.0021(8)
C132 0.0233(10) 0.0187(10) 0.0231(10) -0.0010(8) 0.0081(8) -0.0018(8)
C133 0.0218(10) 0.0167(9) 0.0245(10) 0.0029(8) 0.0109(8) 0.0004(8)
C134 0.0246(10) 0.0192(9) 0.0193(9) 0.0016(7) 0.0110(8) 0.0023(8)
C135 0.0224(10) 0.0152(9) 0.0176(9) 0.0016(7) 0.0075(8) 0.0027(7)
C136 0.0298(11) 0.0286(11) 0.0357(12) -0.0029(10) 0.0160(10) -0.0091(9)
C137 0.0373(12) 0.0366(12) 0.0192(10) -0.0078(9) 0.0145(9) -0.0115(10)
N3 0.0211(8) 0.0180(8) 0.0149(8) -0.0025(6) 0.0068(6) -0.0002(6)
O21 0.0399(9) 0.0243(7) 0.0211(8) -0.0009(6) 0.0179(7) 0.0022(6)
O22 0.0327(8) 0.0171(7) 0.0204(7) 0.0000(5) 0.0119(6) 0.0042(6)
O23 0.0401(9) 0.0263(8) 0.0289(8) 0.0045(6) 0.0212(7) -0.0011(7)
O24 0.0312(8) 0.0193(7) 0.0224(7) 0.0036(6) 0.0110(6) 0.0030(6)
O25 0.0327(8) 0.0226(7) 0.0170(7) 0.0038(5) 0.0125(6) 0.0078(6)
O26 0.0253(7) 0.0263(7) 0.0246(7) -0.0018(6) 0.0116(6) 0.0054(6)
C201 0.0278(11) 0.0211(10) 0.0219(10) -0.0028(8) 0.0076(9) -0.0012(8)
C202 0.0386(13) 0.0308(12) 0.0199(10) -0.0085(9) 0.0088(9) -0.0005(10)
C203 0.0353(12) 0.0319(12) 0.0204(10) -0.0063(9) -0.0008(9) -0.0024(10)
C204 0.0261(11) 0.0260(11) 0.0289(12) -0.0032(9) 0.0033(9) 0.0010(9)
C205 0.0283(11) 0.0187(10) 0.0231(10) -0.0020(8) 0.0068(9) -0.0017(8)
C206 0.0266(10) 0.0145(9) 0.0175(9) 0.0004(7) 0.0066(8) -0.0008(8)
C207 0.0221(10) 0.0306(11) 0.0318(12) -0.0073(9) 0.0102(9) -0.0030(9)
C208 0.0240(10) 0.0270(11) 0.0271(11) -0.0060(8) 0.0130(9) -0.0038(8)
C209 0.0223(10) 0.0173(9) 0.0170(9) -0.0023(7) 0.0080(8) -0.0016(8)
C210 0.0228(10) 0.0159(9) 0.0175(9) 0.0011(7) 0.0087(8) 0.0009(7)
C211 0.0225(10) 0.0165(9) 0.0169(9) -0.0005(7) 0.0088(8) -0.0007(7)
C212 0.0251(10) 0.0159(9) 0.0129(9) 0.0017(7) 0.0091(8) 0.0028(7)
C213 0.0250(10) 0.0163(9) 0.0182(10) -0.0007(7) 0.0107(8) 0.0009(7)
C214 0.0184(9) 0.0195(9) 0.0180(10) -0.0005(8) 0.0076(8) -0.0025(7)
C215 0.0317(11) 0.0190(10) 0.0320(11) -0.0024(8) 0.0169(9) 0.0031(8)
C216 0.0274(10) 0.0183(9) 0.0155(9) -0.0018(7) 0.0095(8) -0.0037(8)
C217 0.0478(14) 0.0223(10) 0.0311(12) 0.0081(9) 0.0167(11) 0.0066(10)
C218 0.0183(9) 0.0218(10) 0.0194(10) -0.0022(8) 0.0094(8) -0.0028(7)
C219 0.0233(10) 0.0202(10) 0.0210(10) -0.0005(8) 0.0082(8) -0.0025(8)
C220 0.0231(10) 0.0305(11) 0.0181(10) 0.0006(8) 0.0067(8) -0.0028(8)
C221 0.0235(10) 0.0332(12) 0.0182(10) -0.0090(8) 0.0093(8) -0.0068(9)
C222 0.0259(10) 0.0198(10) 0.0268(11) -0.0063(8) 0.0135(9) -0.0035(8)
C223 0.0214(10) 0.0219(10) 0.0185(10) 0.0002(8) 0.0088(8) -0.0009(8)
C224 0.0359(12) 0.0176(9) 0.0286(11) -0.0080(8) 0.0203(10) -0.0079(8)
C225 0.0345(12) 0.0289(12) 0.0460(14) -0.0129(11) 0.0249(11) -0.0085(10)
C226 0.0508(16) 0.0362(14) 0.084(2) -0.0226(15) 0.0508(17) -0.0138(12)
C227 0.084(2) 0.0306(14) 0.096(3) -0.0261(15) 0.079(2) -0.0257(15)
C228 0.109(3) 0.0222(12) 0.0523(17) -0.0111(11) 0.0639(19) -0.0185(14)
C229 0.0638(17) 0.0192(11) 0.0304(12) -0.0079(9) 0.0308(12) -0.0127(11)
C230 0.0204(9) 0.0176(9) 0.0176(9) -0.0036(7) 0.0069(8) -0.0015(7)
C231 0.0222(10) 0.0173(9) 0.0179(9) -0.0012(7) 0.0081(8) -0.0006(7)
C232 0.0244(10) 0.0217(10) 0.0170(9) -0.0011(8) 0.0098(8) -0.0013(8)
C233 0.0192(9) 0.0213(10) 0.0221(10) -0.0057(8) 0.0082(8) -0.0032(8)
C234 0.0204(10) 0.0212(10) 0.0226(10) 0.0002(8) 0.0060(8) 0.0031(8)
C235 0.0237(10) 0.0209(10) 0.0154(9) -0.0004(8) 0.0070(8) -0.0028(8)
C236 0.0359(12) 0.0279(11) 0.0175(10) 0.0058(8) 0.0152(9) 0.0069(9)
C237 0.0280(11) 0.0296(11) 0.0324(12) -0.0032(9) 0.0124(10) 0.0075(9)
N4 0.0146(8) 0.0163(8) 0.0172(8) -0.0003(6) 0.0066(6) -0.0007(6)
O31 0.0211(7) 0.0233(7) 0.0200(7) 0.0039(6) 0.0094(6) 0.0027(6)
O32 0.0154(7) 0.0247(7) 0.0228(7) 0.0042(6) 0.0072(6) 0.0026(5)
O33 0.0253(7) 0.0281(8) 0.0184(7) 0.0017(6) 0.0084(6) 0.0015(6)
O34 0.0250(7) 0.0199(7) 0.0235(7) -0.0041(6) 0.0128(6) 0.0001(6)
O35 0.0173(7) 0.0202(7) 0.0214(7) 0.0039(6) 0.0082(6) 0.0025(5)
O36 0.0240(7) 0.0307(8) 0.0216(7) 0.0017(6) 0.0146(6) 0.0016(6)
C301 0.0150(9) 0.0231(10) 0.0154(9) -0.0004(7) 0.0040(7) -0.0015(7)
C302 0.0188(9) 0.0220(10) 0.0167(9) -0.0027(8) 0.0043(8) 0.0019(8)
C303 0.0220(10) 0.0173(9) 0.0172(9) -0.0029(7) 0.0025(8) -0.0007(8)
C304 0.0172(9) 0.0204(10) 0.0170(9) 0.0001(7) 0.0031(7) -0.0031(7)
C305 0.0147(9) 0.0209(10) 0.0133(9) 0.0013(7) 0.0027(7) 0.0006(7)
C306 0.0143(8) 0.0184(9) 0.0136(9) 0.0013(7) 0.0013(7) 0.0008(7)
C307 0.0219(10) 0.0211(10) 0.0246(10) -0.0004(8) 0.0122(8) -0.0042(8)
C308 0.0163(9) 0.0210(10) 0.0237(10) -0.0027(8) 0.0109(8) -0.0021(7)
C309 0.0142(9) 0.0161(9) 0.0169(9) -0.0002(7) 0.0061(7) 0.0008(7)
C310 0.0128(8) 0.0182(9) 0.0175(9) 0.0019(7) 0.0056(7) 0.0009(7)
C311 0.0145(9) 0.0171(9) 0.0162(9) 0.0000(7) 0.0069(7) 0.0010(7)
C312 0.0155(9) 0.0174(9) 0.0145(9) 0.0037(7) 0.0060(7) 0.0032(7)
C313 0.0177(9) 0.0179(9) 0.0147(9) 0.0023(7) 0.0069(7) 0.0007(7)
C314 0.0142(9) 0.0186(9) 0.0202(10) -0.0026(8) 0.0090(7) -0.0034(7)
C315 0.0342(12) 0.0284(11) 0.0322(12) -0.0122(9) 0.0207(10) -0.0040(9)
C316 0.0178(9) 0.0147(9) 0.0183(9) -0.0025(7) 0.0076(8) -0.0008(7)
C317 0.0170(9) 0.0229(10) 0.0226(10) 0.0002(8) 0.0046(8) 0.0027(8)
C318 0.0165(9) 0.0176(9) 0.0210(10) -0.0005(7) 0.0112(8) -0.0021(7)
C319 0.0209(9) 0.0220(10) 0.0206(10) 0.0011(8) 0.0108(8) -0.0007(8)
C320 0.0266(11) 0.0200(10) 0.0313(11) 0.0029(8) 0.0152(9) 0.0024(8)
C321 0.0305(11) 0.0212(10) 0.0380(13) -0.0085(9) 0.0201(10) -0.0045(9)
C322 0.0242(10) 0.0293(11) 0.0252(11) -0.0094(9) 0.0098(9) -0.0061(9)
C323 0.0192(9) 0.0238(10) 0.0204(10) -0.0015(8) 0.0075(8) -0.0014(8)
C324 0.0166(9) 0.0179(9) 0.0151(9) -0.0044(7) 0.0061(7) -0.0029(7)
C325 0.0218(10) 0.0186(9) 0.0198(10) -0.0005(8) 0.0098(8) -0.0011(7)
C326 0.0236(10) 0.0243(10) 0.0265(11) -0.0054(8) 0.0158(9) -0.0075(8)
C327 0.0149(9) 0.0271(11) 0.0254(10) -0.0084(8) 0.0085(8) -0.0024(8)
C328 0.0188(9) 0.0239(10) 0.0176(9) -0.0038(8) 0.0030(8) 0.0011(8)
C329 0.0186(9) 0.0209(10) 0.0156(9) -0.0010(7) 0.0065(8) -0.0030(8)
C330 0.0152(9) 0.0168(9) 0.0169(9) -0.0039(7) 0.0073(7) -0.0027(7)
C331 0.0171(9) 0.0146(9) 0.0178(9) -0.0022(7) 0.0057(7) -0.0018(7)
C332 0.0164(9) 0.0193(9) 0.0219(10) -0.0021(8) 0.0087(8) 0.0007(7)
C333 0.0183(9) 0.0219(10) 0.0185(9) -0.0039(7) 0.0092(8) -0.0041(7)
C334 0.0199(9) 0.0202(10) 0.0192(10) 0.0003(8) 0.0074(8) -0.0024(8)
C335 0.0146(8) 0.0170(9) 0.0187(9) -0.0015(7) 0.0056(7) 0.0005(7)
C336 0.0181(9) 0.0200(10) 0.0294(11) 0.0042(8) 0.0093(8) 0.0034(8)
C337 0.0233(10) 0.0381(12) 0.0179(10) 0.0016(9) 0.0099(8) -0.0009(9)

loop_
_atom_type_symbol
_atom_type_description
_atom_type_scat_dispersion_real
_atom_type_scat_dispersion_imag
_atom_type_scat_source
C C 0.0181 0.0091 'International Tables Vol C Tables 4.2.6.8 and 6.1.1.4'
H H 0.0000 0.0000 'International Tables Vol C Tables 4.2.6.8 and 6.1.1.4'
N N 0.0311 0.0180 'International Tables Vol C Tables 4.2.6.8 and 6.1.1.4'
O O 0.0492 0.0322 'International Tables Vol C Tables 4.2.6.8 and 6.1.1.4'

loop_
_geom_angle_atom_site_label_1
_geom_angle_atom_site_label_2
_geom_angle_atom_site_label_3
_geom_angle
C12 N1 C30 116.49(15)
C12 N1 C10 107.40(15)
C30 N1 C10 117.10(15)
C14 O2 C15 116.82(16)
C16 O4 C17 115.44(16)
C35 O5 C37 117.45(16)
C33 O6 C36 116.50(16)
C2 C1 C6 121.02(19)
C2 C1 H1 119.5
C6 C1 H1 119.5
C1 C2 C3 120.11(19)
C1 C2 H2 119.9
C3 C2 H2 119.9
C4 C3 C2 119.47(19)
C4 C3 H3 120.3
C2 C3 H3 120.3
C3 C4 C5 121.19(19)
C3 C4 H4 119.4
C5 C4 H4 119.4
C4 C5 C6 119.33(19)
C4 C5 C7 117.95(18)
C6 C5 C7 122.71(18)
C1 C6 C5 118.82(18)
C1 C6 C10 121.87(17)
C5 C6 C10 118.81(17)
C5 C7 C8 113.83(17)
C5 C7 H7B 108.8
C8 C7 H7B 108.8
C5 C7 H7A 108.8
C8 C7 H7A 108.8
H7B C7 H7A 107.7
C9 C8 C7 106.72(16)
C9 C8 H8B 110.4
C7 C8 H8B 110.4
C9 C8 H8A 110.4
C7 C8 H8A 110.4
H8B C8 H8A 108.6
C10 C9 C8 111.61(16)
C10 C9 C11 101.06(15)
C8 C9 C11 122.28(16)
C10 C9 H9 107.0
C8 C9 H9 107.0
C11 C9 H9 107.0
N1 C10 C9 101.45(15)
N1 C10 C6 119.15(16)
C9 C10 C6 112.29(16)
N1 C10 H10 107.8
C9 C10 H10 107.8
C6 C10 H10 107.8
C16 C11 C14 113.14(16)
C16 C11 C12 110.80(15)
C14 C11 C12 111.97(15)
C16 C11 C9 110.40(15)
C14 C11 C9 110.07(15)
C12 C11 C9 99.68(15)
C13 C12 N1 124.04(17)
C13 C12 C11 127.52(17)
N1 C12 C11 108.22(15)
C12 C13 C18 126.00(18)
C12 C13 C24 121.61(18)
C18 C13 C24 112.25(16)
O1 C14 O2 124.05(18)
O1 C14 C11 124.56(18)
O2 C14 C11 111.33(16)
O2 C15 H15B 109.5
O2 C15 H15C 109.5
H15B C15 H15C 109.5
O2 C15 H15A 109.5
H15B C15 H15A 109.5
H15C C15 H15A 109.5
O3 C16 O4 124.35(18)
O3 C16 C11 122.88(18)
O4 C16 C11 112.77(16)
O4 C17 H17A 109.5
O4 C17 H17B 109.5
H17A C17 H17B 109.5
O4 C17 H17C 109.5
H17A C17 H17C 109.5
H17B C17 H17C 109.5
C23 C18 C19 117.96(19)
C23 C18 C13 118.09(18)
C19 C18 C13 123.69(18)
C20 C19 C18 120.82(19)
C20 C19 H19 119.6
C18 C19 H19 119.6
C21 C20 C19 120.5(2)
C21 C20 H20 119.8
C19 C20 H20 119.8
C20 C21 C22 119.4(2)
C20 C21 H21 120.3
C22 C21 H21 120.3
C21 C22 C23 120.4(2)
C21 C22 H22 119.8
C23 C22 H22 119.8
C22 C23 C18 121.0(2)
C22 C23 H23 119.5
C18 C23 H23 119.5
C29 C24 C25 118.33(18)
C29 C24 C13 119.36(17)
C25 C24 C13 122.02(18)
C26 C25 C24 120.79(19)
C26 C25 H25 119.6
C24 C25 H25 119.6
C25 C26 C27 120.49(19)
C25 C26 H26 119.8
C27 C26 H26 119.8
C28 C27 C26 119.26(19)
C28 C27 H27 120.4
C26 C27 H27 120.4
C27 C28 C29 120.31(19)
C27 C28 H28 119.8
C29 C28 H28 119.8
C24 C29 C28 120.81(19)
C24 C29 H29 119.6
C28 C29 H29 119.6
C31 C30 C35 118.92(18)
C31 C30 N1 120.11(17)
C35 C30 N1 120.96(17)
C30 C31 C32 122.02(19)
C30 C31 H31 119.0
C32 C31 H31 119.0
C31 C32 C33 118.48(19)
C31 C32 H32 120.8
C33 C32 H32 120.8
O6 C33 C32 124.26(19)
O6 C33 C34 115.01(18)
C32 C33 C34 120.73(18)
C35 C34 C33 119.97(18)
C35 C34 H34 120.0
C33 C34 H34 120.0
O5 C35 C34 123.61(18)
O5 C35 C30 116.49(17)
C34 C35 C30 119.88(18)
O6 C36 H36B 109.5
O6 C36 H36C 109.5
H36B C36 H36C 109.5
O6 C36 H36A 109.5
H36B C36 H36A 109.5
H36C C36 H36A 109.5
O5 C37 H37A 109.5
O5 C37 H37C 109.5
H37A C37 H37C 109.5
O5 C37 H37B 109.5
H37A C37 H37B 109.5
H37C C37 H37B 109.5
C112 N2 C130 119.50(16)
C112 N2 C110 108.50(15)
C130 N2 C110 118.95(15)
C114 O12 C115 115.24(18)
C116 O14 C117 115.95(17)
C135 O15 C137 118.08(16)
C133 O16 C136 118.08(17)
C102 C101 C106 120.9(2)
C102 C101 H101 119.5
C106 C101 H101 119.5
C101 C102 C103 119.8(2)
C101 C102 H102 120.1
C103 C102 H102 120.1
C104 C103 C102 119.7(2)
C104 C103 H103 120.1
C102 C103 H103 120.1
C103 C104 C105 121.3(2)
C103 C104 H104 119.3
C105 C104 H104 119.3
C104 C105 C106 118.7(2)
C104 C105 C107 118.7(2)
C106 C105 C107 122.51(19)
C101 C106 C105 119.32(19)
C101 C106 C110 120.64(19)
C105 C106 C110 119.38(18)
C105 C107 C108 111.53(18)
C105 C107 H105 109.3
C108 C107 H105 109.3
C105 C107 H106 109.3
C108 C107 H106 109.3
H105 C107 H106 108.0
C109 C108 C107 104.94(17)
C109 C108 H107 110.8
C107 C108 H107 110.8
C109 C108 H108 110.8
C107 C108 H108 110.8
H107 C108 H108 108.8
C110 C109 C108 112.35(17)
C110 C109 C111 99.84(16)
C108 C109 C111 125.51(17)
C110 C109 H109 105.9
C108 C109 H109 105.9
C111 C109 H109 105.9
N2 C110 C109 100.08(15)
N2 C110 C106 120.48(16)
C109 C110 C106 112.79(17)
N2 C110 H110 107.6
C109 C110 H110 107.6
C106 C110 H110 107.6
C116 C111 C114 110.84(16)
C116 C111 C112 115.46(16)
C114 C111 C112 110.10(16)
C116 C111 C109 110.90(16)
C114 C111 C109 109.90(16)
C112 C111 C109 99.02(15)
C113 C112 N2 126.51(18)
C113 C112 C111 126.30(18)
N2 C112 C111 107.00(16)
C112 C113 C124 124.16(18)
C112 C113 C118 122.09(18)
C124 C113 C118 113.74(17)
O11 C114 O12 124.25(19)
O11 C114 C111 124.60(19)
O12 C114 C111 111.03(17)
O12 C115 H113 109.5
O12 C115 H112 109.5
H113 C115 H112 109.5
O12 C115 H111 109.5
H113 C115 H111 109.5
H112 C115 H111 109.5
O13 C116 O14 124.4(2)
O13 C116 C111 125.21(19)
O14 C116 C111 110.32(17)
O14 C117 H115 109.5
O14 C117 H116 109.5
H115 C117 H116 109.5
O14 C117 H114 109.5
H115 C117 H114 109.5
H116 C117 H114 109.5
C123 C118 C119 118.67(19)
C123 C118 C113 120.86(18)
C119 C118 C113 120.13(18)
C120 C119 C118 120.9(2)
C120 C119 H117 119.5
C118 C119 H117 119.5
C119 C120 C121 119.8(2)
C119 C120 H118 120.1
C121 C120 H118 120.1
C122 C121 C120 119.9(2)
C122 C121 H119 120.1
C120 C121 H119 120.1
C121 C122 C123 120.5(2)
C121 C122 H120 119.7
C123 C122 H120 119.7
C122 C123 C118 120.1(2)
C122 C123 H121 119.9
C118 C123 H121 119.9
C129 C124 C125 118.3(2)
C129 C124 C113 121.1(2)
C125 C124 C113 120.48(19)
C126 C125 C124 121.4(2)
C126 C125 H122 119.3
C124 C125 H122 119.3
C127 C126 C125 119.7(2)
C127 C126 H123 120.1
C125 C126 H123 120.1
C126 C127 C128 119.5(2)
C126 C127 H124 120.3
C128 C127 H124 120.3
C127 C128 C129 121.0(2)
C127 C128 H125 119.5
C129 C128 H125 119.5
C124 C129 C128 120.2(2)
C124 C129 H126 119.9
C128 C129 H126 119.9
C131 C130 C135 118.68(19)
C131 C130 N2 122.87(18)
C135 C130 N2 118.44(18)
C130 C131 C132 122.30(19)
C130 C131 H127 118.9
C132 C131 H127 118.9
C133 C132 C131 118.39(19)
C133 C132 H128 120.8
C131 C132 H128 120.8
O16 C133 C132 124.89(19)
O16 C133 C134 114.63(18)
C132 C133 C134 120.48(19)
C135 C134 C133 120.49(19)
C135 C134 H129 119.8
C133 C134 H129 119.8
O15 C135 C134 124.84(18)
O15 C135 C130 115.50(18)
C134 C135 C130 119.66(19)
O16 C136 H130 109.5
O16 C136 H132 109.5
H130 C136 H132 109.5
O16 C136 H131 109.5
H130 C136 H131 109.5
H132 C136 H131 109.5
O15 C137 H135 109.5
O15 C137 H133 109.5
H135 C137 H133 109.5
O15 C137 H134 109.5
H135 C137 H134 109.5
H133 C137 H134 109.5
C212 N3 C230 120.84(16)
C212 N3 C210 109.29(15)
C230 N3 C210 117.58(15)
C214 O22 C215 115.46(16)
C216 O24 C217 114.98(17)
C231 O25 C236 117.46(16)
C233 O26 C237 118.13(17)
C202 C201 C206 121.1(2)
C202 C201 H201 119.5
C206 C201 H201 119.5
C201 C202 C203 120.0(2)
C201 C202 H202 120.0
C203 C202 H202 120.0
C204 C203 C202 119.3(2)
C204 C203 H203 120.3
C202 C203 H203 120.3
C203 C204 C205 121.6(2)
C203 C204 H204 119.2
C205 C204 H204 119.2
C204 C205 C206 118.8(2)
C204 C205 C207 117.8(2)
C206 C205 C207 123.36(19)
C201 C206 C205 118.92(19)
C201 C206 C210 121.79(19)
C205 C206 C210 119.10(18)
C205 C207 C208 112.63(18)
C205 C207 H206 109.1
C208 C207 H206 109.1
C205 C207 H205 109.1
C208 C207 H205 109.1
H206 C207 H205 107.8
C209 C208 C207 105.02(18)
C209 C208 H207 110.7
C207 C208 H207 110.7
C209 C208 H208 110.7
C207 C208 H208 110.7
H207 C208 H208 108.8
C210 C209 C208 111.93(16)
C210 C209 C211 101.77(16)
C208 C209 C211 123.17(17)
C210 C209 H209 106.3
C208 C209 H209 106.3
C211 C209 H209 106.3
N3 C210 C209 100.72(15)
N3 C210 C206 120.11(16)
C209 C210 C206 109.97(16)
N3 C210 H210 108.5
C209 C210 H210 108.5
C206 C210 H210 108.5
C216 C211 C214 109.74(16)
C216 C211 C212 113.89(16)
C214 C211 C212 114.95(16)
C216 C211 C209 108.57(16)
C214 C211 C209 108.69(16)
C212 C211 C209 100.34(15)
C213 C212 N3 127.94(18)
C213 C212 C211 124.53(18)
N3 C212 C211 107.44(16)
C212 C213 C224 125.69(19)
C212 C213 C218 121.57(18)
C224 C213 C218 112.71(17)
O21 C214 O22 123.71(19)
O21 C214 C211 125.79(18)
O22 C214 C211 110.43(16)
O22 C215 H212 109.5
O22 C215 H211 109.5
H212 C215 H211 109.5
O22 C215 H213 109.5
H212 C215 H213 109.5
H211 C215 H213 109.5
O23 C216 O24 123.93(19)
O23 C216 C211 123.95(19)
O24 C216 C211 112.05(17)
O24 C217 H214 109.5
O24 C217 H215 109.5
H214 C217 H215 109.5
O24 C217 H216 109.5
H214 C217 H216 109.5
H215 C217 H216 109.5
C219 C218 C223 118.56(19)
C219 C218 C213 122.01(18)
C223 C218 C213 119.25(18)
C220 C219 C218 120.5(2)
C220 C219 H217 119.7
C218 C219 H217 119.7
C219 C220 C221 120.3(2)
C219 C220 H218 119.9
C221 C220 H218 119.9
C222 C221 C220 120.06(19)
C222 C221 H219 120.0
C220 C221 H219 120.0
C221 C222 C223 119.70(19)
C221 C222 H220 120.2
C223 C222 H220 120.2
C222 C223 C218 120.85(19)
C222 C223 H221 119.6
C218 C223 H221 119.6
C229 C224 C225 118.2(2)
C229 C224 C213 121.1(2)
C225 C224 C213 120.5(2)
C226 C225 C224 121.8(3)
C226 C225 H222 119.1
C224 C225 H222 119.1
C227 C226 C225 119.5(3)
C227 C226 H223 120.3
C225 C226 H223 120.3
C226 C227 C228 119.5(3)
C226 C227 H224 120.2
C228 C227 H224 120.2
C227 C228 C229 121.3(3)
C227 C228 H225 119.3
C229 C228 H225 119.3
C224 C229 C228 119.6(3)
C224 C229 H226 120.2
C228 C229 H226 120.2
C235 C230 C231 118.40(19)
C235 C230 N3 122.76(18)
C231 C230 N3 118.67(18)
O25 C231 C232 123.76(18)
O25 C231 C230 116.21(18)
C232 C231 C230 120.00(19)
C231 C232 C233 120.32(19)
C231 C232 H229 119.8
C233 C232 H229 119.8
O26 C233 C234 125.17(19)
O26 C233 C232 114.03(18)
C234 C233 C232 120.80(19)
C233 C234 C235 117.90(19)
C233 C234 H228 121.0
C235 C234 H228 121.0
C230 C235 C234 122.53(19)
C230 C235 H227 118.7
C234 C235 H227 118.7
O25 C236 H235 109.5
O25 C236 H234 109.5
H235 C236 H234 109.5
O25 C236 H233 109.5
H235 C236 H233 109.5
H234 C236 H233 109.5
O26 C237 H232 109.5
O26 C237 H231 109.5
H232 C237 H231 109.5
O26 C237 H230 109.5
H232 C237 H230 109.5
H231 C237 H230 109.5
C312 N4 C330 116.40(15)
C312 N4 C310 107.71(15)
C330 N4 C310 116.85(15)
C316 O32 C317 116.44(16)
C314 O34 C315 115.66(17)
C331 O35 C336 117.53(15)
C333 O36 C337 116.02(16)
C302 C301 C306 121.13(19)
C302 C301 H301 119.4
C306 C301 H301 119.4
C301 C302 C303 120.06(19)
C301 C302 H302 120.0
C303 C302 H302 120.0
C304 C303 C302 119.55(19)
C304 C303 H303 120.2
C302 C303 H303 120.2
C303 C304 C305 121.21(19)
C303 C304 H304 119.4
C305 C304 H304 119.4
C304 C305 C306 119.17(18)
C304 C305 C307 117.90(18)
C306 C305 C307 122.92(18)
C301 C306 C305 118.82(18)
C301 C306 C310 121.85(18)
C305 C306 C310 118.84(17)
C305 C307 C308 113.94(17)
C305 C307 H306 108.8
C308 C307 H306 108.8
C305 C307 H305 108.8
C308 C307 H305 108.8
H306 C307 H305 107.7
C307 C308 C309 106.53(16)
C307 C308 H308 110.4
C309 C308 H308 110.4
C307 C308 H307 110.4
C309 C308 H307 110.4
H308 C308 H307 108.6
C310 C309 C308 111.38(16)
C310 C309 C311 101.22(15)
C308 C309 C311 122.37(16)
C310 C309 H309 107.0
C308 C309 H309 107.0
C311 C309 H309 107.0
N4 C310 C306 119.48(15)
N4 C310 C309 101.05(15)
C306 C310 C309 112.33(16)
N4 C310 H310 107.8
C306 C310 H310 107.8
C309 C310 H310 107.8
C314 C311 C316 112.91(16)
C314 C311 C312 110.80(15)
C316 C311 C312 112.29(16)
C314 C311 C309 110.37(15)
C316 C311 C309 109.98(15)
C312 C311 C309 99.74(14)
C313 C312 N4 123.93(17)
C313 C312 C311 127.60(18)
N4 C312 C311 108.26(15)
C312 C313 C318 125.71(18)
C312 C313 C324 121.63(18)
C318 C313 C324 112.58(16)
O33 C314 O34 124.78(18)
O33 C314 C311 122.51(18)
O34 C314 C311 112.71(16)
O34 C315 H315 109.5
O34 C315 H316 109.5
H315 C315 H316 109.5
O34 C315 H314 109.5
H315 C315 H314 109.5
H316 C315 H314 109.5
O31 C316 O32 124.19(18)
O31 C316 C311 124.56(18)
O32 C316 C311 111.11(16)
O32 C317 H313 109.5
O32 C317 H312 109.5
H313 C317 H312 109.5
O32 C317 H311 109.5
H313 C317 H311 109.5
H312 C317 H311 109.5
C319 C318 C323 117.83(19)
C319 C318 C313 123.28(18)
C323 C318 C313 118.52(18)
C320 C319 C318 121.1(2)
C320 C319 H317 119.4
C318 C319 H317 119.4
C319 C320 C321 120.3(2)
C319 C320 H318 119.9
C321 C320 H318 119.9
C320 C321 C322 119.4(2)
C320 C321 H319 120.3
C322 C321 H319 120.3
C323 C322 C321 120.1(2)
C323 C322 H320 120.0
C321 C322 H320 120.0
C322 C323 C318 121.3(2)
C322 C323 H321 119.4
C318 C323 H321 119.3
C329 C324 C325 118.45(18)
C329 C324 C313 119.65(17)
C325 C324 C313 121.59(18)
C326 C325 C324 120.60(19)
C326 C325 H326 119.7
C324 C325 H326 119.7
C327 C326 C325 120.15(19)
C327 C326 H325 119.9
C325 C326 H325 119.9
C328 C327 C326 119.59(19)
C328 C327 H324 120.2
C326 C327 H324 120.2
C327 C328 C329 120.04(19)
C327 C328 H323 120.0
C329 C328 H323 120.0
C324 C329 C328 121.17(19)
C324 C329 H322 119.4
C328 C329 H322 119.4
C335 C330 C331 118.46(18)
C335 C330 N4 120.49(17)
C331 C330 N4 121.05(17)
O35 C331 C332 123.49(17)
O35 C331 C330 116.37(17)
C332 C331 C330 120.11(18)
C331 C332 C333 119.64(18)
C331 C332 H329 120.2
C333 C332 H329 120.2
O36 C333 C334 124.82(19)
O36 C333 C332 114.32(17)
C334 C333 C332 120.86(18)
C333 C334 C335 118.72(19)
C333 C334 H328 120.6
C335 C334 H328 120.6
C330 C335 C334 122.19(18)
C330 C335 H327 118.9
C334 C335 H327 118.9
O35 C336 H330 109.5
O35 C336 H332 109.5
H330 C336 H332 109.5
O35 C336 H331 109.5
H330 C336 H331 109.5
H332 C336 H331 109.5
O36 C337 H334 109.5
O36 C337 H333 109.5
H334 C337 H333 109.5
O36 C337 H335 109.5
H334 C337 H335 109.5
H333 C337 H335 109.5

loop_
_geom_bond_atom_site_label_1
_geom_bond_atom_site_label_2
_geom_bond_distance
N1 C12 1.432(2)
N1 C30 1.437(2)
N1 C10 1.493(2)
O1 C14 1.203(2)
O2 C14 1.336(2)
O2 C15 1.441(2)
O3 C16 1.200(2)
O4 C16 1.337(2)
O4 C17 1.441(3)
O5 C35 1.356(2)
O5 C37 1.434(2)
O6 C33 1.372(3)
O6 C36 1.421(3)
C1 C2 1.383(3)
C1 C6 1.397(3)
C1 H1 0.9500
C2 C3 1.393(3)
C2 H2 0.9500
C3 C4 1.383(3)
C3 H3 0.9500
C4 C5 1.395(3)
C4 H4 0.9500
C5 C6 1.410(3)
C5 C7 1.520(3)
C6 C10 1.523(3)
C7 C8 1.531(3)
C7 H7B 0.9900
C7 H7A 0.9900
C8 C9 1.527(3)
C8 H8B 0.9900
C8 H8A 0.9900
C9 C10 1.511(3)
C9 C11 1.563(3)
C9 H9 1.0000
C10 H10 1.0000
C11 C16 1.529(3)
C11 C14 1.535(3)
C11 C12 1.551(3)
C12 C13 1.346(3)
C13 C18 1.496(3)
C13 C24 1.504(3)
C15 H15B 0.9800
C15 H15C 0.9800
C15 H15A 0.9800
C17 H17A 0.9800
C17 H17B 0.9800
C17 H17C 0.9800
C18 C23 1.397(3)
C18 C19 1.400(3)
C19 C20 1.390(3)
C19 H19 0.9500
C20 C21 1.385(3)
C20 H20 0.9500
C21 C22 1.386(3)
C21 H21 0.9500
C22 C23 1.389(3)
C22 H22 0.9500
C23 H23 0.9500
C24 C29 1.392(3)
C24 C25 1.396(3)
C25 C26 1.387(3)
C25 H25 0.9500
C26 C27 1.389(3)
C26 H26 0.9500
C27 C28 1.384(3)
C27 H27 0.9500
C28 C29 1.395(3)
C28 H28 0.9500
C29 H29 0.9500
C30 C31 1.376(3)
C30 C35 1.417(3)
C31 C32 1.394(3)
C31 H31 0.9500
C32 C33 1.394(3)
C32 H32 0.9500
C33 C34 1.397(3)
C34 C35 1.385(3)
C34 H34 0.9500
C36 H36B 0.9800
C36 H36C 0.9800
C36 H36A 0.9800
C37 H37A 0.9800
C37 H37C 0.9800
C37 H37B 0.9800
N2 C112 1.419(2)
N2 C130 1.433(3)
N2 C110 1.489(3)
O11 C114 1.203(3)
O12 C114 1.338(3)
O12 C115 1.441(3)
O13 C116 1.191(3)
O14 C116 1.332(3)
O14 C117 1.443(3)
O15 C135 1.355(2)
O15 C137 1.417(3)
O16 C133 1.371(3)
O16 C136 1.426(3)
C101 C102 1.380(3)
C101 C106 1.398(3)
C101 H101 0.9500
C102 C103 1.393(4)
C102 H102 0.9500
C103 C104 1.382(4)
C103 H103 0.9500
C104 C105 1.396(3)
C104 H104 0.9500
C105 C106 1.408(3)
C105 C107 1.521(3)
C106 C110 1.517(3)
C107 C108 1.524(3)
C107 H105 0.9900
C107 H106 0.9900
C108 C109 1.523(3)
C108 H107 0.9900
C108 H108 0.9900
C109 C110 1.509(3)
C109 C111 1.556(3)
C109 H109 1.0000
C110 H110 1.0000
C111 C116 1.526(3)
C111 C114 1.537(3)
C111 C112 1.541(3)
C112 C113 1.352(3)
C113 C124 1.490(3)
C113 C118 1.491(3)
C115 H113 0.9800
C115 H112 0.9800
C115 H111 0.9800
C117 H115 0.9800
C117 H116 0.9800
C117 H114 0.9800
C118 C123 1.393(3)
C118 C119 1.398(3)
C119 C120 1.380(3)
C119 H117 0.9500
C120 C121 1.385(3)
C120 H118 0.9500
C121 C122 1.382(3)
C121 H119 0.9500
C122 C123 1.387(3)
C122 H120 0.9500
C123 H121 0.9500
C124 C129 1.387(3)
C124 C125 1.402(3)
C125 C126 1.391(3)
C125 H122 0.9500
C126 C127 1.379(4)
C126 H123 0.9500
C127 C128 1.389(4)
C127 H124 0.9500
C128 C129 1.393(3)
C128 H125 0.9500
C129 H126 0.9500
C130 C131 1.383(3)
C130 C135 1.406(3)
C131 C132 1.395(3)
C131 H127 0.9500
C132 C133 1.385(3)
C132 H128 0.9500
C133 C134 1.397(3)
C134 C135 1.389(3)
C134 H129 0.9500
C136 H130 0.9800
C136 H132 0.9800
C136 H131 0.9800
C137 H135 0.9800
C137 H133 0.9800
C137 H134 0.9800
N3 C212 1.418(2)
N3 C230 1.436(3)
N3 C210 1.494(3)
O21 C214 1.191(3)
O22 C214 1.339(2)
O22 C215 1.445(2)
O23 C216 1.200(3)
O24 C216 1.347(3)
O24 C217 1.443(3)
O25 C231 1.354(2)
O25 C236 1.424(2)
O26 C233 1.367(3)
O26 C237 1.430(3)
C201 C202 1.383(3)
C201 C206 1.394(3)
C201 H201 0.9500
C202 C203 1.397(4)
C202 H202 0.9500
C203 C204 1.378(4)
C203 H203 0.9500
C204 C205 1.398(3)
C204 H204 0.9500
C205 C206 1.415(3)
C205 C207 1.511(3)
C206 C210 1.527(3)
C207 C208 1.523(3)
C207 H206 0.9900
C207 H205 0.9900
C208 C209 1.519(3)
C208 H207 0.9900
C208 H208 0.9900
C209 C210 1.513(3)
C209 C211 1.553(3)
C209 H209 1.0000
C210 H210 1.0000
C211 C216 1.533(3)
C211 C214 1.536(3)
C211 C212 1.541(3)
C212 C213 1.349(3)
C213 C224 1.494(3)
C213 C218 1.497(3)
C215 H212 0.9800
C215 H211 0.9800
C215 H213 0.9800
C217 H214 0.9800
C217 H215 0.9800
C217 H216 0.9800
C218 C219 1.392(3)
C218 C223 1.398(3)
C219 C220 1.382(3)
C219 H217 0.9500
C220 C221 1.385(3)
C220 H218 0.9500
C221 C222 1.383(3)
C221 H219 0.9500
C222 C223 1.386(3)
C222 H220 0.9500
C223 H221 0.9500
C224 C229 1.386(3)
C224 C225 1.402(4)
C225 C226 1.385(4)
C225 H222 0.9500
C226 C227 1.378(5)
C226 H223 0.9500
C227 C228 1.380(5)
C227 H224 0.9500
C228 C229 1.401(4)
C228 H225 0.9500
C229 H226 0.9500
C230 C235 1.383(3)
C230 C231 1.404(3)
C231 C232 1.388(3)
C232 C233 1.396(3)
C232 H229 0.9500
C233 C234 1.384(3)
C234 C235 1.404(3)
C234 H228 0.9500
C235 H227 0.9500
C236 H235 0.9800
C236 H234 0.9800
C236 H233 0.9800
C237 H232 0.9800
C237 H231 0.9800
C237 H230 0.9800
N4 C312 1.426(3)
N4 C330 1.439(2)
N4 C310 1.492(2)
O31 C316 1.206(2)
O32 C316 1.337(2)
O32 C317 1.444(2)
O33 C314 1.200(3)
O34 C314 1.333(2)
O34 C315 1.445(3)
O35 C331 1.357(2)
O35 C336 1.434(2)
O36 C333 1.374(2)
O36 C337 1.427(3)
C301 C302 1.387(3)
C301 C306 1.399(3)
C301 H301 0.9500
C302 C303 1.390(3)
C302 H302 0.9500
C303 C304 1.384(3)
C303 H303 0.9500
C304 C305 1.402(3)
C304 H304 0.9500
C305 C306 1.410(3)
C305 C307 1.517(3)
C306 C310 1.516(3)
C307 C308 1.529(3)
C307 H306 0.9900
C307 H305 0.9900
C308 C309 1.533(3)
C308 H308 0.9900
C308 H307 0.9900
C309 C310 1.517(3)
C309 C311 1.556(3)
C309 H309 1.0000
C310 H310 1.0000
C311 C314 1.530(3)
C311 C316 1.537(3)
C311 C312 1.550(3)
C312 C313 1.351(3)
C313 C318 1.494(3)
C313 C324 1.502(3)
C315 H315 0.9800
C315 H316 0.9800
C315 H314 0.9800
C317 H313 0.9800
C317 H312 0.9800
C317 H311 0.9800
C318 C319 1.396(3)
C318 C323 1.400(3)
C319 C320 1.388(3)
C319 H317 0.9500
C320 C321 1.388(3)
C320 H318 0.9500
C321 C322 1.393(3)
C321 H319 0.9500
C322 C323 1.384(3)
C322 H320 0.9500
C323 H321 0.9500
C324 C329 1.389(3)
C324 C325 1.399(3)
C325 C326 1.396(3)
C325 H326 0.9500
C326 C327 1.389(3)
C326 H325 0.9500
C327 C328 1.388(3)
C327 H324 0.9500
C328 C329 1.392(3)
C328 H323 0.9500
C329 H322 0.9500
C330 C335 1.378(3)
C330 C331 1.418(3)
C331 C332 1.389(3)
C332 C333 1.397(3)
C332 H329 0.9500
C333 C334 1.386(3)
C334 C335 1.392(3)
C334 H328 0.9500
C335 H327 0.9500
C336 H330 0.9800
C336 H332 0.9800
C336 H331 0.9800
C337 H334 0.9800
C337 H333 0.9800
C337 H335 0.9800

loop_
_geom_hbond_atom_site_label_D
_geom_hbond_atom_site_label_H
_geom_hbond_atom_site_label_A
_geom_hbond_distance_DH
_geom_hbond_distance_HA
_geom_hbond_distance_DA
_geom_hbond_angle_DHA
_geom_hbond_site_symmetry_A
C20 H20 O15 0.95 2.57 3.300(3) 134.1 .
C320 H318 O25 0.95 2.53 3.178(3) 125.1 .
C107 H105 O16 0.99 2.54 3.325(3) 135.6 1_655
C36 H36A O3 0.98 2.57 3.510(3) 160.8 1_554
C137 H133 O13 0.98 2.44 2.990(3) 114.8 1_556
C337 H334 O33 0.98 2.55 3.501(3) 162.3 1_554

loop_
_geom_torsion_atom_site_label_1
_geom_torsion_atom_site_label_2
_geom_torsion_atom_site_label_3
_geom_torsion_atom_site_label_4
_geom_torsion
C6 C1 C2 C3 -1.6(3)
C1 C2 C3 C4 -0.2(3)
C2 C3 C4 C5 0.9(3)
C3 C4 C5 C6 0.3(3)
C3 C4 C5 C7 -179.97(18)
C2 C1 C6 C5 2.8(3)
C2 C1 C6 C10 174.63(17)
C4 C5 C6 C1 -2.1(3)
C7 C5 C6 C1 178.18(18)
C4 C5 C6 C10 -174.19(16)
C7 C5 C6 C10 6.0(3)
C4 C5 C7 C8 160.60(17)
C6 C5 C7 C8 -19.6(3)
C5 C7 C8 C9 47.3(2)
C7 C8 C9 C10 -66.0(2)
C7 C8 C9 C11 174.34(17)
C12 N1 C10 C9 34.63(18)
C30 N1 C10 C9 167.91(15)
C12 N1 C10 C6 158.42(16)
C30 N1 C10 C6 -68.3(2)
C8 C9 C10 N1 -178.02(15)
C11 C9 C10 N1 -46.52(17)
C8 C9 C10 C6 53.7(2)
C11 C9 C10 C6 -174.85(15)
C1 C6 C10 N1 47.4(2)
C5 C6 C10 N1 -140.74(17)
C1 C6 C10 C9 165.69(17)
C5 C6 C10 C9 -22.4(2)
C10 C9 C11 C16 157.16(15)
C8 C9 C11 C16 -78.3(2)
C10 C9 C11 C14 -77.23(18)
C8 C9 C11 C14 47.3(2)
C10 C9 C11 C12 40.56(16)
C8 C9 C11 C12 165.11(17)
C30 N1 C12 C13 43.1(3)
C10 N1 C12 C13 176.68(18)
C30 N1 C12 C11 -141.85(16)
C10 N1 C12 C11 -8.25(19)
C16 C11 C12 C13 38.3(3)
C14 C11 C12 C13 -89.1(2)
C9 C11 C12 C13 154.55(19)
C16 C11 C12 N1 -136.60(16)
C14 C11 C12 N1 96.06(18)
C9 C11 C12 N1 -20.30(18)
N1 C12 C13 C18 -176.35(18)
C11 C12 C13 C18 9.6(3)
N1 C12 C13 C24 8.2(3)
C11 C12 C13 C24 -165.92(17)
C15 O2 C14 O1 -0.4(3)
C15 O2 C14 C11 176.79(15)
C16 C11 C14 O1 -124.9(2)
C12 C11 C14 O1 1.1(3)
C9 C11 C14 O1 111.0(2)
C16 C11 C14 O2 57.9(2)
C12 C11 C14 O2 -176.05(15)
C9 C11 C14 O2 -66.2(2)
C17 O4 C16 O3 -7.4(3)
C17 O4 C16 C11 172.26(16)
C14 C11 C16 O3 -166.06(18)
C12 C11 C16 O3 67.2(2)
C9 C11 C16 O3 -42.2(2)
C14 C11 C16 O4 14.3(2)
C12 C11 C16 O4 -112.42(17)
C9 C11 C16 O4 138.12(16)
C12 C13 C18 C23 -127.2(2)
C24 C13 C18 C23 48.6(2)
C12 C13 C18 C19 58.7(3)
C24 C13 C18 C19 -125.5(2)
C23 C18 C19 C20 1.2(3)
C13 C18 C19 C20 175.30(19)
C18 C19 C20 C21 -0.8(3)
C19 C20 C21 C22 0.2(3)
C20 C21 C22 C23 -0.1(3)
C21 C22 C23 C18 0.6(3)
C19 C18 C23 C22 -1.1(3)
C13 C18 C23 C22 -175.6(2)
C12 C13 C24 C29 65.9(3)
C18 C13 C24 C29 -110.1(2)
C12 C13 C24 C25 -120.4(2)
C18 C13 C24 C25 63.6(2)
C29 C24 C25 C26 -0.5(3)
C13 C24 C25 C26 -174.20(18)
C24 C25 C26 C27 0.8(3)
C25 C26 C27 C28 -0.8(3)
C26 C27 C28 C29 0.6(3)
C25 C24 C29 C28 0.2(3)
C13 C24 C29 C28 174.12(18)
C27 C28 C29 C24 -0.3(3)
C12 N1 C30 C31 58.5(2)
C10 N1 C30 C31 -70.6(2)
C12 N1 C30 C35 -122.86(19)
C10 N1 C30 C35 108.1(2)
C35 C30 C31 C32 0.5(3)
N1 C30 C31 C32 179.19(17)
C30 C31 C32 C33 -0.7(3)
C36 O6 C33 C32 -1.5(3)
C36 O6 C33 C34 178.88(17)
C31 C32 C33 O6 -179.21(18)
C31 C32 C33 C34 0.4(3)
O6 C33 C34 C35 179.72(17)
C32 C33 C34 C35 0.1(3)
C37 O5 C35 C34 -9.5(3)
C37 O5 C35 C30 172.21(17)
C33 C34 C35 O5 -178.58(17)
C33 C34 C35 C30 -0.3(3)
C31 C30 C35 O5 178.41(17)
N1 C30 C35 O5 -0.3(3)
C31 C30 C35 C34 0.0(3)
N1 C30 C35 C34 -178.69(17)
C106 C101 C102 C103 -1.5(3)
C101 C102 C103 C104 -1.1(4)
C102 C103 C104 C105 0.8(4)
C103 C104 C105 C106 2.0(3)
C103 C104 C105 C107 -175.3(2)
C102 C101 C106 C105 4.2(3)
C102 C101 C106 C110 174.85(19)
C104 C105 C106 C101 -4.4(3)
C107 C105 C106 C101 172.7(2)
C104 C105 C106 C110 -175.2(2)
C107 C105 C106 C110 2.0(3)
C104 C105 C107 C108 152.3(2)
C106 C105 C107 C108 -24.9(3)
C105 C107 C108 C109 55.0(2)
C107 C108 C109 C110 -68.7(2)
C107 C108 C109 C111 169.95(19)
C112 N2 C110 C109 33.67(19)
C130 N2 C110 C109 174.80(16)
C112 N2 C110 C106 157.80(17)
C130 N2 C110 C106 -61.1(2)
C108 C109 C110 N2 176.36(16)
C111 C109 C110 N2 -48.51(17)
C108 C109 C110 C106 47.1(2)
C111 C109 C110 C106 -177.81(16)
C101 C106 C110 N2 59.0(3)
C105 C106 C110 N2 -130.4(2)
C101 C106 C110 C109 176.91(18)
C105 C106 C110 C109 -12.5(3)
C110 C109 C111 C116 167.14(16)
C108 C109 C111 C116 -66.1(2)
C110 C109 C111 C114 -69.94(19)
C108 C109 C111 C114 56.8(3)
C110 C109 C111 C112 45.37(17)
C108 C109 C111 C112 172.09(19)
C130 N2 C112 C113 39.4(3)
C110 N2 C112 C113 -179.71(18)
C130 N2 C112 C111 -145.23(17)
C110 N2 C112 C111 -4.4(2)
C116 C111 C112 C113 31.3(3)
C114 C111 C112 C113 -95.1(2)
C109 C111 C112 C113 149.71(19)
C116 C111 C112 N2 -144.06(16)
C114 C111 C112 N2 89.50(18)
C109 C111 C112 N2 -25.66(18)
N2 C112 C113 C124 6.3(3)
C111 C112 C113 C124 -168.14(19)
N2 C112 C113 C118 -172.73(18)
C111 C112 C113 C118 12.8(3)
C115 O12 C114 O11 -3.3(3)
C115 O12 C114 C111 172.81(18)
C116 C111 C114 O11 -120.1(2)
C112 C111 C114 O11 8.9(3)
C109 C111 C114 O11 116.9(2)
C116 C111 C114 O12 63.8(2)
C112 C111 C114 O12 -167.18(16)
C109 C111 C114 O12 -59.1(2)
C117 O14 C116 O13 2.7(3)
C117 O14 C116 C111 -179.93(17)
C114 C111 C116 O13 4.8(3)
C112 C111 C116 O13 -121.2(2)
C109 C111 C116 O13 127.2(2)
C114 C111 C116 O14 -172.57(16)
C112 C111 C116 O14 61.4(2)
C109 C111 C116 O14 -50.2(2)
C112 C113 C118 C123 72.4(3)
C124 C113 C118 C123 -106.8(2)
C112 C113 C118 C119 -114.4(2)
C124 C113 C118 C119 66.4(2)
C123 C118 C119 C120 0.0(3)
C113 C118 C119 C120 -173.32(19)
C118 C119 C120 C121 0.5(3)
C119 C120 C121 C122 -0.8(3)
C120 C121 C122 C123 0.6(3)
C121 C122 C123 C118 -0.2(3)
C119 C118 C123 C122 -0.2(3)
C113 C118 C123 C122 173.12(19)
C112 C113 C124 C129 48.0(3)
C118 C113 C124 C129 -132.9(2)
C112 C113 C124 C125 -136.5(2)
C118 C113 C124 C125 42.6(3)
C129 C124 C125 C126 -1.4(3)
C113 C124 C125 C126 -177.1(2)
C124 C125 C126 C127 -0.2(4)
C125 C126 C127 C128 0.9(4)
C126 C127 C128 C129 -0.1(4)
C125 C124 C129 C128 2.3(3)
C113 C124 C129 C128 177.88(19)
C127 C128 C129 C124 -1.6(3)
C112 N2 C130 C131 51.0(3)
C110 N2 C130 C131 -85.9(2)
C112 N2 C130 C135 -130.23(19)
C110 N2 C130 C135 92.9(2)
C135 C130 C131 C132 -0.7(3)
N2 C130 C131 C132 178.09(18)
C130 C131 C132 C133 0.2(3)
C136 O16 C133 C132 2.3(3)
C136 O16 C133 C134 -177.11(18)
C131 C132 C133 O16 -179.18(19)
C131 C132 C133 C134 0.2(3)
O16 C133 C134 C135 179.38(18)
C132 C133 C134 C135 0.0(3)
C137 O15 C135 C134 1.9(3)
C137 O15 C135 C130 -177.21(18)
C133 C134 C135 O15 -179.52(18)
C133 C134 C135 C130 -0.5(3)
C131 C130 C135 O15 179.95(17)
N2 C130 C135 O15 1.1(3)
C131 C130 C135 C134 0.8(3)
N2 C130 C135 C134 -178.02(17)
C206 C201 C202 C203 3.0(4)
C201 C202 C203 C204 1.0(4)
C202 C203 C204 C205 -2.8(4)
C203 C204 C205 C206 0.6(3)
C203 C204 C205 C207 -179.2(2)
C202 C201 C206 C205 -5.1(3)
C202 C201 C206 C210 180.0(2)
C204 C205 C206 C201 3.3(3)
C207 C205 C206 C201 -176.9(2)
C204 C205 C206 C210 178.36(19)
C207 C205 C206 C210 -1.9(3)
C204 C205 C207 C208 -161.8(2)
C206 C205 C207 C208 18.4(3)
C205 C207 C208 C209 -49.6(2)
C207 C208 C209 C210 71.0(2)
C207 C208 C209 C211 -167.27(18)
C212 N3 C210 C209 -31.66(19)
C230 N3 C210 C209 -174.37(16)
C212 N3 C210 C206 -152.44(17)
C230 N3 C210 C206 64.8(2)
C208 C209 C210 N3 177.34(16)
C211 C209 C210 N3 44.00(18)
C208 C209 C210 C206 -54.9(2)
C211 C209 C210 C206 171.75(16)
C201 C206 C210 N3 -50.0(3)
C205 C206 C210 N3 135.07(19)
C201 C206 C210 C209 -166.10(19)
C205 C206 C210 C209 19.0(2)
C210 C209 C211 C216 79.38(18)
C208 C209 C211 C216 -46.9(2)
C210 C209 C211 C214 -161.28(16)
C208 C209 C211 C214 72.4(2)
C210 C209 C211 C212 -40.33(18)
C208 C209 C211 C212 -166.62(18)
C230 N3 C212 C213 -36.0(3)
C210 N3 C212 C213 -177.30(19)
C230 N3 C212 C211 147.19(17)
C210 N3 C212 C211 5.9(2)
C216 C211 C212 C213 88.8(2)
C214 C211 C212 C213 -39.0(3)
C209 C211 C212 C213 -155.40(19)
C216 C211 C212 N3 -94.24(19)
C214 C211 C212 N3 137.91(16)
C209 C211 C212 N3 21.54(19)
N3 C212 C213 C224 -4.6(3)
C211 C212 C213 C224 171.74(19)
N3 C212 C213 C218 177.84(18)
C211 C212 C213 C218 -5.9(3)
C215 O22 C214 O21 -1.1(3)
C215 O22 C214 C211 -178.14(16)
C216 C211 C214 O21 -4.1(3)
C212 C211 C214 O21 125.8(2)
C209 C211 C214 O21 -122.7(2)
C216 C211 C214 O22 172.92(16)
C212 C211 C214 O22 -57.2(2)
C209 C211 C214 O22 54.3(2)
C217 O24 C216 O23 1.1(3)
C217 O24 C216 C211 178.21(17)
C214 C211 C216 O23 -52.0(3)
C212 C211 C216 O23 177.48(19)
C209 C211 C216 O23 66.6(2)
C214 C211 C216 O24 130.81(17)
C212 C211 C216 O24 0.3(2)
C209 C211 C216 O24 -110.51(18)
C212 C213 C218 C219 -76.7(3)
C224 C213 C218 C219 105.5(2)
C212 C213 C218 C223 108.4(2)
C224 C213 C218 C223 -69.5(2)
C223 C218 C219 C220 -1.0(3)
C213 C218 C219 C220 -175.99(19)
C218 C219 C220 C221 0.5(3)
C219 C220 C221 C222 -0.2(3)
C220 C221 C222 C223 0.3(3)
C221 C222 C223 C218 -0.8(3)
C219 C218 C223 C222 1.2(3)
C213 C218 C223 C222 176.28(19)
C212 C213 C224 C229 -48.0(3)
C218 C213 C224 C229 129.8(2)
C212 C213 C224 C225 137.0(2)
C218 C213 C224 C225 -45.2(3)
C229 C224 C225 C226 1.0(3)
C213 C224 C225 C226 176.1(2)
C224 C225 C226 C227 0.1(4)
C225 C226 C227 C228 -0.3(4)
C226 C227 C228 C229 -0.6(4)
C225 C224 C229 C228 -1.8(3)
C213 C224 C229 C228 -176.9(2)
C227 C228 C229 C224 1.7(4)
C212 N3 C230 C235 -58.5(3)
C210 N3 C230 C235 79.8(2)
C212 N3 C230 C231 126.4(2)
C210 N3 C230 C231 -95.4(2)
C236 O25 C231 C232 -4.8(3)
C236 O25 C231 C230 173.25(18)
C235 C230 C231 O25 179.98(18)
N3 C230 C231 O25 -4.7(3)
C235 C230 C231 C232 -1.9(3)
N3 C230 C231 C232 173.46(18)
O25 C231 C232 C233 178.31(19)
C230 C231 C232 C233 0.3(3)
C237 O26 C233 C234 3.6(3)
C237 O26 C233 C232 -176.67(18)
C231 C232 C233 O26 -177.87(18)
C231 C232 C233 C234 1.9(3)
O26 C233 C234 C235 177.30(19)
C232 C233 C234 C235 -2.5(3)
C231 C230 C235 C234 1.3(3)
N3 C230 C235 C234 -173.83(18)
C233 C234 C235 C230 0.8(3)
C306 C301 C302 C303 1.7(3)
C301 C302 C303 C304 0.5(3)
C302 C303 C304 C305 -1.5(3)
C303 C304 C305 C306 0.3(3)
C303 C304 C305 C307 179.86(18)
C302 C301 C306 C305 -2.8(3)
C302 C301 C306 C310 -174.69(17)
C304 C305 C306 C301 1.8(3)
C307 C305 C306 C301 -177.70(17)
C304 C305 C306 C310 173.94(16)
C307 C305 C306 C310 -5.6(3)
C304 C305 C307 C308 -160.23(18)
C306 C305 C307 C308 19.3(3)
C305 C307 C308 C309 -47.2(2)
C307 C308 C309 C310 66.0(2)
C307 C308 C309 C311 -174.31(17)
C312 N4 C310 C306 -158.10(16)
C330 N4 C310 C306 68.7(2)
C312 N4 C310 C309 -34.39(18)
C330 N4 C310 C309 -167.62(15)
C301 C306 C310 N4 -47.8(3)
C305 C306 C310 N4 140.30(18)
C301 C306 C310 C309 -165.89(17)
C305 C306 C310 C309 22.3(2)
C308 C309 C310 N4 177.85(15)
C311 C309 C310 N4 46.26(17)
C308 C309 C310 C306 -53.7(2)
C311 C309 C310 C306 174.75(15)
C310 C309 C311 C314 -157.07(15)
C308 C309 C311 C314 78.5(2)
C310 C309 C311 C316 77.71(18)
C308 C309 C311 C316 -46.8(2)
C310 C309 C311 C312 -40.45(17)
C308 C309 C311 C312 -164.91(17)
C330 N4 C312 C313 -43.2(3)
C310 N4 C312 C313 -176.66(18)
C330 N4 C312 C311 141.78(16)
C310 N4 C312 C311 8.32(19)
C314 C311 C312 C313 -38.2(3)
C316 C311 C312 C313 89.1(2)
C309 C311 C312 C313 -154.48(19)
C314 C311 C312 N4 136.60(16)
C316 C311 C312 N4 -96.12(18)
C309 C311 C312 N4 20.30(18)
N4 C312 C313 C318 174.52(18)
C311 C312 C313 C318 -11.5(3)
N4 C312 C313 C324 -8.7(3)
C311 C312 C313 C324 165.28(18)
C315 O34 C314 O33 6.9(3)
C315 O34 C314 C311 -172.55(16)
C316 C311 C314 O33 165.60(18)
C312 C311 C314 O33 -67.5(2)
C309 C311 C314 O33 42.1(2)
C316 C311 C314 O34 -15.0(2)
C312 C311 C314 O34 111.97(18)
C309 C311 C314 O34 -138.51(16)
C317 O32 C316 O31 -1.5(3)
C317 O32 C316 C311 -177.50(16)
C314 C311 C316 O31 126.8(2)
C312 C311 C316 O31 0.6(3)
C309 C311 C316 O31 -109.5(2)
C314 C311 C316 O32 -57.3(2)
C312 C311 C316 O32 176.55(16)
C309 C311 C316 O32 66.5(2)
C312 C313 C318 C319 -58.4(3)
C324 C313 C318 C319 124.6(2)
C312 C313 C318 C323 128.7(2)
C324 C313 C318 C323 -48.3(2)
C323 C318 C319 C320 -0.4(3)
C313 C318 C319 C320 -173.30(19)
C318 C319 C320 C321 0.5(3)
C319 C320 C321 C322 -0.6(3)
C320 C321 C322 C323 0.6(3)
C321 C322 C323 C318 -0.5(3)
C319 C318 C323 C322 0.4(3)
C313 C318 C323 C322 173.67(19)
C312 C313 C324 C329 -65.2(3)
C318 C313 C324 C329 112.0(2)
C312 C313 C324 C325 121.3(2)
C318 C313 C324 C325 -61.5(2)
C329 C324 C325 C326 0.3(3)
C313 C324 C325 C326 173.90(18)
C324 C325 C326 C327 -0.6(3)
C325 C326 C327 C328 0.4(3)
C326 C327 C328 C329 -0.1(3)
C325 C324 C329 C328 0.0(3)
C313 C324 C329 C328 -173.69(18)
C327 C328 C329 C324 -0.1(3)
C312 N4 C330 C335 -57.4(2)
C310 N4 C330 C335 71.8(2)
C312 N4 C330 C331 123.23(19)
C310 N4 C330 C331 -107.6(2)
C336 O35 C331 C332 10.1(3)
C336 O35 C331 C330 -171.64(17)
C335 C330 C331 O35 -178.92(17)
N4 C330 C331 O35 0.5(3)
C335 C330 C331 C332 -0.6(3)
N4 C330 C331 C332 178.80(17)
O35 C331 C332 C333 178.77(18)
C330 C331 C332 C333 0.6(3)
C337 O36 C333 C334 1.1(3)
C337 O36 C333 C332 -179.43(17)
C331 C332 C333 O36 -179.52(17)
C331 C332 C333 C334 -0.1(3)
O36 C333 C334 C335 178.93(18)
C332 C333 C334 C335 -0.5(3)
C331 C330 C335 C334 0.1(3)
N4 C330 C335 C334 -179.35(17)
C333 C334 C335 C330 0.5(3)
